data_4307812
loop_
_publ_author_name
'Hong J. H. Wang'
'Laurent Jaquinod'
'Marilyn M. Olmstead'
'M. Gra\,ca H. Vicente'
'Karl M. Kadish'
'Zhongping Ou'
'Kevin M. Smith'

_publ_section_title
;
Synthesis, Characterization, and Electrochemical Studies of \b,\b'-Fused
Metallocenoporphyrins
;
_journal_name_full 'Inorganic Chemistry'
_journal_page_first 2898
_journal_page_last 2913
_journal_paper_doi 10.1021/ic062303l
_journal_volume 46
_journal_year 2007
_chemical_formula_sum 'C232 H211 Fe2 N16 O13 Zn4'
_chemical_formula_weight 3804.35
_chemical_name_common {Cp2Fe[ZnTPP(THF)]2}{Cp2Fe[ZnTPP(THF)ZnTPP(MeOH)]}.3MeOH.6THF
_chemical_name_systematic
; 
 ? 
;
_space_group_IT_number 14
_symmetry_cell_setting monoclinic
_symmetry_space_group_name_Hall '-P 2ybc'
_symmetry_space_group_name_H-M 'P 1 21/c 1'
_atom_sites_solution_hydrogens geom
_atom_sites_solution_primary direct
_atom_sites_solution_secondary difmap
_audit_creation_method SHELXL-97
_cell_angle_alpha 90.00
_cell_angle_beta 106.309(2)
_cell_angle_gamma 90.00
_cell_formula_units_Z 4
_cell_length_a 33.327(5)
_cell_length_b 19.145(3)
_cell_length_c 29.603(5)
_cell_measurement_reflns_used 904
_cell_measurement_temperature 91(2)
_cell_measurement_theta_max 22.0
_cell_measurement_theta_min 2.3
_cell_volume 18128(5)
_computing_cell_refinement 'SMART (Bruker, 2001)'
_computing_data_collection 'SMART (Bruker, 2001)'
_computing_data_reduction 'SAINT (Bruker, 2001)'
_computing_molecular_graphics 'SHELXTL 5.1 (Sheldrick, 1994)'
_computing_publication_material 'SHELXL-97 (Sheldrick, 1997)'
_computing_structure_refinement 'SHELXL-97 (Sheldrick, 1997)'
_computing_structure_solution 'SHELXS-97 (Sheldrick, 1990)'
_diffrn_ambient_temperature 91(2)
_diffrn_detector_area_resol_mean 8.3
_diffrn_measured_fraction_theta_full 0.998
_diffrn_measured_fraction_theta_max 0.998
_diffrn_measurement_device_type 'Bruker SMART 1000'
_diffrn_measurement_method \w
_diffrn_radiation_monochromator graphite
_diffrn_radiation_source 'normal-focus sealed tube'
_diffrn_radiation_type MoK\a
_diffrn_radiation_wavelength 0.71073
_diffrn_reflns_av_R_equivalents 0.161
_diffrn_reflns_av_sigmaI/netI 0.155
_diffrn_reflns_limit_h_max 35
_diffrn_reflns_limit_h_min -36
_diffrn_reflns_limit_k_max 21
_diffrn_reflns_limit_k_min -21
_diffrn_reflns_limit_l_max 32
_diffrn_reflns_limit_l_min -32
_diffrn_reflns_number 170844
_diffrn_reflns_theta_full 23.27
_diffrn_reflns_theta_max 23.27
_diffrn_reflns_theta_min 1.28
_exptl_absorpt_coefficient_mu 0.749
_exptl_absorpt_correction_T_max 0.9564
_exptl_absorpt_correction_T_min 0.8525
_exptl_absorpt_correction_type multi-scan
_exptl_absorpt_process_details 'SADABS (Sheldrick, 2001)'
_exptl_crystal_colour black
_exptl_crystal_density_diffrn 1.394
_exptl_crystal_density_method 'not measured'
_exptl_crystal_description plate
_exptl_crystal_F_000 7964
_exptl_crystal_size_max 0.22
_exptl_crystal_size_mid 0.16
_exptl_crystal_size_min 0.06
_refine_diff_density_max 1.503
_refine_diff_density_min -1.143
_refine_diff_density_rms 0.128
_refine_ls_extinction_method none
_refine_ls_goodness_of_fit_ref 1.001
_refine_ls_hydrogen_treatment constr
_refine_ls_matrix_type fullcycle
_refine_ls_number_parameters 1079
_refine_ls_number_reflns 26022
_refine_ls_number_restraints 0
_refine_ls_restrained_S_all 1.001
_refine_ls_R_factor_all 0.1639
_refine_ls_R_factor_gt 0.0906
_refine_ls_shift/su_max 0.060
_refine_ls_shift/su_mean 0.009
_refine_ls_structure_factor_coef Fsqd
_refine_ls_weighting_details 'calc w=1/[\s^2^(Fo^2^)+(0.1240P)^2^] where P=(Fo^2^+2Fc^2^)/3'
_refine_ls_weighting_scheme calc
_refine_ls_wR_factor_gt 0.2147
_refine_ls_wR_factor_ref 0.2470
_reflns_number_gt 14016
_reflns_number_total 26022
_reflns_threshold_expression I>2\s(I)
_cod_data_source_file ic062303lsi20061203_122117.cif
_cod_data_source_block mn1291
_cod_original_sg_symbol_H-M 'P 21/c'
_cod_database_code 4307812

loop_
_symmetry_equiv_pos_as_xyz
'x, y, z'
'-x, y+1/2, -z+1/2'
'-x, -y, -z'
'x, -y-1/2, z-1/2'

loop_
_atom_site_label
_atom_site_type_symbol
_atom_site_fract_x
_atom_site_fract_y
_atom_site_fract_z
_atom_site_U_iso_or_equiv
_atom_site_adp_type
_atom_site_occupancy
_atom_site_symmetry_multiplicity
_atom_site_calc_flag
_atom_site_refinement_flags
_atom_site_disorder_assembly
_atom_site_disorder_group
Fe1 Fe 0.41240(3) 0.56571(6) 0.21156(4) 0.0125(3) Uani 1 1 d . . .
Zn1 Zn 0.35179(3) 0.69714(5) 0.35133(4) 0.0149(2) Uani 1 1 d . . .
Zn2 Zn 0.39015(3) 0.84309(5) 0.15087(4) 0.0147(2) Uani 1 1 d . . .
O1 O 0.39193(17) 0.6786(3) 0.4235(2) 0.0206(14) Uiso 1 1 d . . .
O2 O 0.33872(18) 0.8586(3) 0.0888(2) 0.0248(15) Uiso 1 1 d . . .
N1 N 0.3869(2) 0.6416(3) 0.3142(2) 0.0126(16) Uiso 1 1 d . . .
N2 N 0.3797(2) 0.7875(4) 0.3398(2) 0.0143(16) Uiso 1 1 d . . .
N3 N 0.3076(2) 0.7552(4) 0.3718(2) 0.0174(17) Uiso 1 1 d . . .
N4 N 0.3138(2) 0.6106(4) 0.3472(3) 0.0193(17) Uiso 1 1 d . . .
N5 N 0.3885(2) 0.7341(4) 0.1552(2) 0.0131(16) Uiso 1 1 d . . .
N6 N 0.4390(2) 0.8343(4) 0.1218(2) 0.0164(17) Uiso 1 1 d . . .
N7 N 0.4049(2) 0.9478(4) 0.1640(2) 0.0160(16) Uiso 1 1 d . . .
N8 N 0.3530(2) 0.8482(4) 0.1957(2) 0.0133(16) Uiso 1 1 d . . .
C1 C 0.3837(2) 0.5712(4) 0.3051(3) 0.015(2) Uiso 1 1 d . . .
C2 C 0.4161(3) 0.5519(5) 0.2819(3) 0.018(2) Uiso 1 1 d . . .
C3 C 0.4371(2) 0.6134(4) 0.2769(3) 0.0121(19) Uiso 1 1 d . . .
C4 C 0.4184(3) 0.6701(5) 0.2977(3) 0.017(2) Uiso 1 1 d . . .
C5 C 0.4323(2) 0.7392(4) 0.3030(3) 0.0134(19) Uiso 1 1 d . . .
C6 C 0.4137(2) 0.7938(4) 0.3213(3) 0.0112(18) Uiso 1 1 d . . .
C7 C 0.4260(3) 0.8658(5) 0.3228(3) 0.018(2) Uiso 1 1 d . . .
H7A H 0.4477 0.8846 0.3114 0.022 Uiso 1 1 calc R . .
C8 C 0.4011(3) 0.9015(5) 0.3432(3) 0.020(2) Uiso 1 1 d . . .
H8A H 0.4024 0.9502 0.3494 0.024 Uiso 1 1 calc R . .
C9 C 0.3723(3) 0.8533(5) 0.3542(3) 0.019(2) Uiso 1 1 d . . .
C10 C 0.3414(3) 0.8719(5) 0.3754(3) 0.017(2) Uiso 1 1 d . . .
C11 C 0.3118(3) 0.8253(5) 0.3847(3) 0.019(2) Uiso 1 1 d . . .
C12 C 0.2818(2) 0.8422(5) 0.4095(3) 0.017(2) Uiso 1 1 d . . .
H12A H 0.2783 0.8863 0.4225 0.021 Uiso 1 1 calc R . .
C13 C 0.2592(2) 0.7838(4) 0.4109(3) 0.015(2) Uiso 1 1 d . . .
H13A H 0.2369 0.7795 0.4249 0.018 Uiso 1 1 calc R . .
C14 C 0.2747(3) 0.7305(4) 0.3877(3) 0.016(2) Uiso 1 1 d . . .
C15 C 0.2598(3) 0.6608(5) 0.3809(3) 0.018(2) Uiso 1 1 d . . .
C16 C 0.2781(2) 0.6058(4) 0.3620(3) 0.0148(19) Uiso 1 1 d . . .
C17 C 0.2629(3) 0.5362(5) 0.3563(3) 0.020(2) Uiso 1 1 d . . .
H17A H 0.2385 0.5192 0.3633 0.024 Uiso 1 1 calc R . .
C18 C 0.2895(3) 0.4990(5) 0.3390(3) 0.026(2) Uiso 1 1 d . . .
H18A H 0.2872 0.4507 0.3313 0.031 Uiso 1 1 calc R . .
C19 C 0.3218(3) 0.5447(5) 0.3341(3) 0.021(2) Uiso 1 1 d . . .
C20 C 0.3552(3) 0.5268(5) 0.3149(3) 0.018(2) Uiso 1 1 d . . .
C21 C 0.4353(2) 0.4947(5) 0.2638(3) 0.017(2) Uiso 1 1 d . . .
H21A H 0.4276 0.4442 0.2635 0.020 Uiso 1 1 calc R . .
C22 C 0.4685(3) 0.5234(5) 0.2488(3) 0.019(2) Uiso 1 1 d . . .
C23 C 0.4692(2) 0.5981(4) 0.2552(3) 0.0118(19) Uiso 1 1 d . . .
H23A H 0.4891 0.6320 0.2474 0.014 Uiso 1 1 calc R . .
C24 C 0.4986(3) 0.4837(5) 0.2286(3) 0.024(2) Uiso 1 1 d . . .
H24A H 0.5229 0.4691 0.2541 0.035 Uiso 1 1 calc R . .
H24B H 0.5079 0.5139 0.2067 0.035 Uiso 1 1 calc R . .
H24C H 0.4846 0.4424 0.2117 0.035 Uiso 1 1 calc R . .
C25 C 0.4712(2) 0.7549(4) 0.2891(3) 0.015(2) Uiso 1 1 d . . .
C26 C 0.5089(3) 0.7328(5) 0.3170(3) 0.026(2) Uiso 1 1 d . . .
H26A H 0.5104 0.7084 0.3454 0.032 Uiso 1 1 calc R . .
C27 C 0.5457(3) 0.7461(5) 0.3037(4) 0.036(3) Uiso 1 1 d . . .
H27A H 0.5719 0.7300 0.3230 0.043 Uiso 1 1 calc R . .
C28 C 0.5438(3) 0.7818(5) 0.2635(4) 0.031(2) Uiso 1 1 d . . .
H28A H 0.5685 0.7907 0.2546 0.037 Uiso 1 1 calc R . .
C29 C 0.5057(3) 0.8052(5) 0.2355(4) 0.029(2) Uiso 1 1 d . . .
H29A H 0.5044 0.8307 0.2076 0.035 Uiso 1 1 calc R . .
C30 C 0.4696(3) 0.7919(5) 0.2479(3) 0.024(2) Uiso 1 1 d . . .
H30A H 0.4435 0.8078 0.2284 0.029 Uiso 1 1 calc R . .
C31 C 0.3392(3) 0.9455(5) 0.3902(3) 0.018(2) Uiso 1 1 d . . .
C32 C 0.3734(3) 0.9751(5) 0.4243(3) 0.028(2) Uiso 1 1 d . . .
H32A H 0.3975 0.9476 0.4377 0.033 Uiso 1 1 calc R . .
C33 C 0.3721(3) 1.0443(6) 0.4385(4) 0.040(3) Uiso 1 1 d . . .
H33A H 0.3952 1.0635 0.4617 0.048 Uiso 1 1 calc R . .
C34 C 0.3373(3) 1.0849(6) 0.4188(4) 0.039(3) Uiso 1 1 d . . .
H34A H 0.3364 1.1321 0.4284 0.047 Uiso 1 1 calc R . .
C35 C 0.3039(3) 1.0565(5) 0.3853(4) 0.032(3) Uiso 1 1 d . . .
H35A H 0.2799 1.0843 0.3722 0.039 Uiso 1 1 calc R . .
C36 C 0.3049(3) 0.9881(5) 0.3704(3) 0.023(2) Uiso 1 1 d . . .
H36A H 0.2819 0.9701 0.3465 0.028 Uiso 1 1 calc R . .
C37 C 0.2213(3) 0.6467(5) 0.3955(3) 0.022(2) Uiso 1 1 d . . .
C38 C 0.1847(3) 0.6828(5) 0.3768(3) 0.027(2) Uiso 1 1 d . . .
H38A H 0.1831 0.7153 0.3521 0.032 Uiso 1 1 calc R . .
C39 C 0.1502(3) 0.6727(5) 0.3931(4) 0.036(3) Uiso 1 1 d . . .
H39A H 0.1254 0.6986 0.3797 0.043 Uiso 1 1 calc R . .
C40 C 0.1514(3) 0.6264(5) 0.4279(4) 0.036(3) Uiso 1 1 d . . .
H40A H 0.1275 0.6206 0.4390 0.044 Uiso 1 1 calc R . .
C41 C 0.1860(3) 0.5883(5) 0.4471(4) 0.032(2) Uiso 1 1 d . . .
H41A H 0.1864 0.5560 0.4716 0.038 Uiso 1 1 calc R . .
C42 C 0.2219(3) 0.5965(5) 0.4308(3) 0.023(2) Uiso 1 1 d . . .
H42A H 0.2460 0.5686 0.4434 0.028 Uiso 1 1 calc R . .
C43 C 0.3602(3) 0.4495(5) 0.3064(3) 0.019(2) Uiso 1 1 d . . .
C44 C 0.3339(3) 0.4163(5) 0.2683(3) 0.022(2) Uiso 1 1 d . . .
H44A H 0.3118 0.4417 0.2475 0.027 Uiso 1 1 calc R . .
C45 C 0.3391(3) 0.3459(5) 0.2598(3) 0.024(2) Uiso 1 1 d . . .
H45A H 0.3204 0.3232 0.2337 0.029 Uiso 1 1 calc R . .
C46 C 0.3717(3) 0.3095(5) 0.2893(3) 0.030(2) Uiso 1 1 d . . .
H46A H 0.3757 0.2616 0.2834 0.036 Uiso 1 1 calc R . .
C47 C 0.3986(3) 0.3425(5) 0.3277(4) 0.032(2) Uiso 1 1 d . . .
H47A H 0.4210 0.3174 0.3481 0.039 Uiso 1 1 calc R . .
C48 C 0.3924(3) 0.4128(5) 0.3361(3) 0.024(2) Uiso 1 1 d . . .
H48A H 0.4105 0.4354 0.3626 0.028 Uiso 1 1 calc R . .
C49 C 0.4015(3) 0.7364(5) 0.4560(3) 0.026(2) Uiso 1 1 d . . .
H49A H 0.3937 0.7813 0.4392 0.031 Uiso 1 1 calc R . .
H49B H 0.4317 0.7374 0.4728 0.031 Uiso 1 1 calc R . .
C50 C 0.3759(4) 0.7240(6) 0.4900(4) 0.047(3) Uiso 1 1 d . . .
H50A H 0.3902 0.7425 0.5217 0.057 Uiso 1 1 calc R . .
H50B H 0.3479 0.7456 0.4786 0.057 Uiso 1 1 calc R . .
C51 C 0.3731(5) 0.6459(8) 0.4903(6) 0.086(5) Uiso 1 1 d . . .
H51A H 0.3926 0.6271 0.5194 0.103 Uiso 1 1 calc R . .
H51B H 0.3444 0.6314 0.4894 0.103 Uiso 1 1 calc R . .
C52 C 0.3839(4) 0.6185(6) 0.4494(4) 0.046(3) Uiso 1 1 d . . .
H52A H 0.4090 0.5885 0.4593 0.055 Uiso 1 1 calc R . .
H52B H 0.3605 0.5905 0.4297 0.055 Uiso 1 1 calc R . .
C53 C 0.3592(2) 0.6975(4) 0.1702(3) 0.0154(19) Uiso 1 1 d . . .
C54 C 0.3653(2) 0.6229(4) 0.1649(3) 0.016(2) Uiso 1 1 d . . .
C55 C 0.4009(2) 0.6160(4) 0.1469(3) 0.0135(19) Uiso 1 1 d . . .
C56 C 0.4140(2) 0.6870(4) 0.1400(3) 0.0150(19) Uiso 1 1 d . . .
C57 C 0.4453(2) 0.7067(5) 0.1195(3) 0.016(2) Uiso 1 1 d . . .
C58 C 0.4559(2) 0.7744(4) 0.1101(3) 0.016(2) Uiso 1 1 d . . .
C59 C 0.4876(3) 0.7914(5) 0.0871(3) 0.021(2) Uiso 1 1 d . . .
H59A H 0.5153 0.7737 0.1057 0.025 Uiso 1 1 calc R . .
H59B H 0.4807 0.7704 0.0553 0.025 Uiso 1 1 calc R . .
C60 C 0.4881(3) 0.8620(5) 0.0843(3) 0.025(2) Uiso 1 1 d . . .
H60A H 0.5054 0.8884 0.0700 0.030 Uiso 1 1 calc R . .
C61 C 0.4584(3) 0.8907(5) 0.1063(3) 0.022(2) Uiso 1 1 d . . .
C62 C 0.4520(3) 0.9596(5) 0.1135(3) 0.019(2) Uiso 1 1 d . . .
C63 C 0.4275(3) 0.9870(5) 0.1416(3) 0.020(2) Uiso 1 1 d . . .
C64 C 0.4240(3) 1.0595(5) 0.1525(3) 0.020(2) Uiso 1 1 d . . .
H64A H 0.4367 1.0978 0.1414 0.024 Uiso 1 1 calc R . .
C65 C 0.3997(3) 1.0628(5) 0.1811(3) 0.019(2) Uiso 1 1 d . . .
H65A H 0.3746 1.0914 0.1667 0.023 Uiso 1 1 calc R . .
H65B H 0.4150 1.0846 0.2113 0.023 Uiso 1 1 calc R . .
C66 C 0.3874(2) 0.9923(4) 0.1891(3) 0.016(2) Uiso 1 1 d . . .
C67 C 0.3595(2) 0.9735(4) 0.2150(3) 0.016(2) Uiso 1 1 d . . .
C68 C 0.3436(2) 0.9077(4) 0.2178(3) 0.015(2) Uiso 1 1 d . . .
C69 C 0.3117(2) 0.8902(5) 0.2409(3) 0.017(2) Uiso 1 1 d . . .
H69A H 0.3002 0.9205 0.2594 0.020 Uiso 1 1 calc R . .
C70 C 0.3016(3) 0.8223(5) 0.2310(3) 0.018(2) Uiso 1 1 d . . .
H70A H 0.2811 0.7965 0.2405 0.022 Uiso 1 1 calc R . .
C71 C 0.3278(2) 0.7962(4) 0.2033(3) 0.0147(19) Uiso 1 1 d . . .
C72 C 0.3286(2) 0.7265(4) 0.1883(3) 0.0136(19) Uiso 1 1 d . . .
C73 C 0.3509(2) 0.5548(4) 0.1722(3) 0.0150(19) Uiso 1 1 d . . .
H73A H 0.3266 0.5434 0.1843 0.018 Uiso 1 1 calc R . .
C74 C 0.3773(3) 0.5063(5) 0.1577(3) 0.021(2) Uiso 1 1 d . . .
C75 C 0.4096(3) 0.5437(5) 0.1431(3) 0.019(2) Uiso 1 1 d . . .
H75A H 0.4322 0.5230 0.1311 0.022 Uiso 1 1 calc R . .
C76 C 0.3728(3) 0.4278(5) 0.1565(3) 0.022(2) Uiso 1 1 d . . .
H76A H 0.3541 0.4135 0.1261 0.033 Uiso 1 1 calc R . .
H76B H 0.3612 0.4127 0.1819 0.033 Uiso 1 1 calc R . .
H76C H 0.4003 0.4063 0.1608 0.033 Uiso 1 1 calc R . .
C77 C 0.4681(3) 0.6476(5) 0.1033(3) 0.018(2) Uiso 1 1 d . . .
C78 C 0.4505(3) 0.6136(5) 0.0615(4) 0.035(3) Uiso 1 1 d . . .
H78A H 0.4233 0.6270 0.0433 0.042 Uiso 1 1 calc R . .
C79 C 0.4709(3) 0.5607(6) 0.0452(4) 0.043(3) Uiso 1 1 d . . .
H79A H 0.4579 0.5374 0.0165 0.052 Uiso 1 1 calc R . .
C80 C 0.5111(3) 0.5425(6) 0.0717(4) 0.036(3) Uiso 1 1 d . . .
H80A H 0.5256 0.5061 0.0611 0.043 Uiso 1 1 calc R . .
C81 C 0.5296(3) 0.5764(5) 0.1125(4) 0.033(3) Uiso 1 1 d . . .
H81A H 0.5573 0.5645 0.1302 0.040 Uiso 1 1 calc R . .
C82 C 0.5077(3) 0.6290(5) 0.1283(3) 0.025(2) Uiso 1 1 d . . .
H82A H 0.5207 0.6522 0.1571 0.030 Uiso 1 1 calc R . .
C83 C 0.4714(3) 1.0117(5) 0.0880(3) 0.019(2) Uiso 1 1 d . . .
C84 C 0.4539(3) 1.0213(6) 0.0403(4) 0.044(3) Uiso 1 1 d . . .
H84A H 0.4308 0.9934 0.0240 0.053 Uiso 1 1 calc R . .
C85 C 0.4700(4) 1.0721(6) 0.0154(5) 0.055(3) Uiso 1 1 d . . .
H85A H 0.4579 1.0785 -0.0175 0.066 Uiso 1 1 calc R . .
C86 C 0.5035(3) 1.1122(6) 0.0395(4) 0.046(3) Uiso 1 1 d . . .
H86A H 0.5141 1.1476 0.0235 0.055 Uiso 1 1 calc R . .
C87 C 0.5216(3) 1.1010(6) 0.0867(4) 0.042(3) Uiso 1 1 d . . .
H87A H 0.5456 1.1270 0.1030 0.050 Uiso 1 1 calc R . .
C88 C 0.5047(3) 1.0511(5) 0.1104(4) 0.034(3) Uiso 1 1 d . . .
H88A H 0.5168 1.0448 0.1433 0.040 Uiso 1 1 calc R . .
C89 C 0.3452(3) 1.0333(5) 0.2402(3) 0.018(2) Uiso 1 1 d . . .
C90 C 0.3723(3) 1.0625(5) 0.2790(3) 0.022(2) Uiso 1 1 d . . .
H90A H 0.4000 1.0449 0.2900 0.027 Uiso 1 1 calc R . .
C91 C 0.3601(3) 1.1177(5) 0.3027(3) 0.026(2) Uiso 1 1 d . . .
H91A H 0.3789 1.1368 0.3302 0.031 Uiso 1 1 calc R . .
C92 C 0.3201(3) 1.1440(5) 0.2856(3) 0.022(2) Uiso 1 1 d . . .
H92A H 0.3115 1.1820 0.3013 0.027 Uiso 1 1 calc R . .
C93 C 0.2925(3) 1.1159(5) 0.2460(3) 0.023(2) Uiso 1 1 d . . .
H93A H 0.2651 1.1347 0.2344 0.028 Uiso 1 1 calc R . .
C94 C 0.3045(3) 1.0616(5) 0.2238(3) 0.019(2) Uiso 1 1 d . . .
H94A H 0.2853 1.0421 0.1967 0.023 Uiso 1 1 calc R . .
C95 C 0.2927(2) 0.6796(4) 0.1890(3) 0.0112(18) Uiso 1 1 d . . .
C96 C 0.2631(3) 0.6658(5) 0.1465(3) 0.023(2) Uiso 1 1 d . . .
H96A H 0.2662 0.6862 0.1184 0.027 Uiso 1 1 calc R . .
C97 C 0.2290(3) 0.6223(5) 0.1443(3) 0.026(2) Uiso 1 1 d . . .
H97A H 0.2083 0.6146 0.1153 0.031 Uiso 1 1 calc R . .
C98 C 0.2257(3) 0.5906(5) 0.1852(3) 0.020(2) Uiso 1 1 d . . .
H98A H 0.2031 0.5599 0.1841 0.024 Uiso 1 1 calc R . .
C99 C 0.2553(3) 0.6035(5) 0.2276(3) 0.022(2) Uiso 1 1 d . . .
H99A H 0.2527 0.5822 0.2556 0.027 Uiso 1 1 calc R . .
C100 C 0.2887(3) 0.6473(5) 0.2293(3) 0.022(2) Uiso 1 1 d . . .
H10A H 0.3092 0.6553 0.2585 0.027 Uiso 1 1 calc R . .
C101 C 0.3086(3) 0.9144(6) 0.0894(4) 0.051(3) Uiso 1 1 d . . .
H10B H 0.3009 0.9134 0.1194 0.062 Uiso 1 1 calc R . .
H10C H 0.3209 0.9606 0.0863 0.062 Uiso 1 1 calc R . .
C102 C 0.2719(4) 0.9024(7) 0.0502(5) 0.061(4) Uiso 1 1 d . . .
H10D H 0.2706 0.9367 0.0248 0.073 Uiso 1 1 calc R . .
H10E H 0.2462 0.9064 0.0604 0.073 Uiso 1 1 calc R . .
C103 C 0.2769(4) 0.8269(7) 0.0329(5) 0.058(3) Uiso 1 1 d . . .
H10F H 0.2514 0.7988 0.0305 0.069 Uiso 1 1 calc R . .
H10G H 0.2826 0.8276 0.0018 0.069 Uiso 1 1 calc R . .
C104 C 0.3131(3) 0.7990(6) 0.0699(4) 0.051(3) Uiso 1 1 d . . .
H10H H 0.3036 0.7752 0.0948 0.061 Uiso 1 1 calc R . .
H10I H 0.3289 0.7651 0.0562 0.061 Uiso 1 1 calc R . .
Fe2 Fe 0.08984(4) 0.32411(6) 0.29843(4) 0.0135(3) Uani 1 1 d . . .
Zn3 Zn 0.16050(3) 0.19601(5) 0.16389(4) 0.0174(2) Uani 1 1 d . . .
Zn4 Zn 0.10655(3) 0.04810(5) 0.35970(4) 0.0165(2) Uani 1 1 d . . .
O3 O 0.12267(18) 0.2050(3) 0.0897(2) 0.0274(16) Uiso 1 1 d . . .
O4 O 0.15013(18) 0.0333(3) 0.4288(2) 0.0241(15) Uiso 1 1 d . . .
N9 N 0.1237(2) 0.2497(4) 0.1999(2) 0.0142(16) Uiso 1 1 d . . .
N10 N 0.1341(2) 0.1036(4) 0.1760(2) 0.0160(16) Uiso 1 1 d . . .
N11 N 0.2060(2) 0.1400(4) 0.1436(2) 0.0153(16) Uiso 1 1 d . . .
N12 N 0.1961(2) 0.2844(4) 0.1681(2) 0.0172(17) Uiso 1 1 d . . .
N13 N 0.1097(2) 0.1584(4) 0.3565(2) 0.0163(17) Uiso 1 1 d . . .
N14 N 0.1482(2) 0.0425(4) 0.3207(2) 0.0152(16) Uiso 1 1 d . . .
N15 N 0.0908(2) -0.0547(4) 0.3425(3) 0.0191(17) Uiso 1 1 d . . .
N16 N 0.0531(2) 0.0577(4) 0.3803(3) 0.0206(18) Uiso 1 1 d . . .
C157 C 0.0824(3) 0.2035(5) 0.3681(3) 0.020(2) Uiso 1 1 d . . .
C105 C 0.1253(3) 0.3202(5) 0.2091(3) 0.017(2) Uiso 1 1 d . . .
C106 C 0.0910(3) 0.3390(5) 0.2299(3) 0.017(2) Uiso 1 1 d . . .
C107 C 0.0700(2) 0.2760(4) 0.2321(3) 0.0138(19) Uiso 1 1 d . . .
C108 C 0.0905(3) 0.2202(4) 0.2137(3) 0.016(2) Uiso 1 1 d . . .
C109 C 0.0781(2) 0.1505(4) 0.2073(3) 0.0152(19) Uiso 1 1 d . . .
C110 C 0.0990(2) 0.0966(5) 0.1912(3) 0.016(2) Uiso 1 1 d . . .
C111 C 0.0852(3) 0.0245(5) 0.1866(3) 0.021(2) Uiso 1 1 d . . .
H11A H 0.0616 0.0057 0.1944 0.026 Uiso 1 1 calc R . .
C112 C 0.1126(3) -0.0101(5) 0.1691(3) 0.024(2) Uiso 1 1 d . . .
H11B H 0.1121 -0.0588 0.1629 0.029 Uiso 1 1 calc R . .
C113 C 0.1427(3) 0.0390(5) 0.1614(3) 0.022(2) Uiso 1 1 d . . .
C114 C 0.1747(3) 0.0231(5) 0.1410(3) 0.020(2) Uiso 1 1 d . . .
C115 C 0.2026(3) 0.0711(5) 0.1316(3) 0.024(2) Uiso 1 1 d . . .
C116 C 0.2326(3) 0.0561(5) 0.1057(3) 0.027(2) Uiso 1 1 d . . .
H11C H 0.2371 0.0119 0.0934 0.032 Uiso 1 1 calc R . .
C117 C 0.2525(3) 0.1147(5) 0.1022(3) 0.029(2) Uiso 1 1 d . . .
H11D H 0.2739 0.1201 0.0869 0.034 Uiso 1 1 calc R . .
C118 C 0.2363(3) 0.1681(5) 0.1253(3) 0.024(2) Uiso 1 1 d . . .
C119 C 0.2485(3) 0.2389(5) 0.1295(3) 0.023(2) Uiso 1 1 d . . .
C120 C 0.2310(3) 0.2922(5) 0.1505(3) 0.023(2) Uiso 1 1 d . . .
C121 C 0.2457(3) 0.3625(5) 0.1583(3) 0.021(2) Uiso 1 1 d . . .
H12B H 0.2693 0.3815 0.1506 0.025 Uiso 1 1 calc R . .
C122 C 0.2204(3) 0.3967(5) 0.1784(3) 0.025(2) Uiso 1 1 d . . .
H12C H 0.2227 0.4444 0.1876 0.030 Uiso 1 1 calc R . .
C123 C 0.1886(3) 0.3480(5) 0.1838(3) 0.018(2) Uiso 1 1 d . . .
C124 C 0.1549(3) 0.3659(5) 0.2014(3) 0.019(2) Uiso 1 1 d . . .
C125 C 0.0695(2) 0.3950(5) 0.2447(3) 0.016(2) Uiso 1 1 d . . .
H12D H 0.0766 0.4458 0.2455 0.019 Uiso 1 1 calc R . .
C126 C 0.0348(2) 0.3637(4) 0.2570(3) 0.016(2) Uiso 1 1 d . . .
C127 C 0.0353(2) 0.2903(4) 0.2515(3) 0.016(2) Uiso 1 1 d . . .
H12E H 0.0148 0.2559 0.2576 0.019 Uiso 1 1 calc R . .
C128 C 0.0017(3) 0.4039(5) 0.2735(3) 0.024(2) Uiso 1 1 d . . .
H12F H -0.0215 0.4166 0.2462 0.037 Uiso 1 1 calc R . .
H12G H 0.0142 0.4464 0.2901 0.037 Uiso 1 1 calc R . .
H12H H -0.0088 0.3744 0.2948 0.037 Uiso 1 1 calc R . .
C129 C 0.0366(2) 0.1334(4) 0.2163(3) 0.0125(19) Uiso 1 1 d . . .
C130 C 0.0003(3) 0.1562(5) 0.1849(3) 0.029(2) Uiso 1 1 d . . .
H13B H 0.0014 0.1818 0.1578 0.034 Uiso 1 1 calc R . .
C131 C -0.0387(3) 0.1416(5) 0.1928(4) 0.036(3) Uiso 1 1 d . . .
H13C H -0.0637 0.1580 0.1714 0.043 Uiso 1 1 calc R . .
C132 C -0.0404(3) 0.1034(5) 0.2318(4) 0.034(3) Uiso 1 1 d . . .
H13D H -0.0667 0.0924 0.2366 0.041 Uiso 1 1 calc R . .
C133 C -0.0045(3) 0.0816(5) 0.2632(4) 0.033(3) Uiso 1 1 d . . .
H13E H -0.0056 0.0567 0.2905 0.039 Uiso 1 1 calc R . .
C134 C 0.0342(3) 0.0957(5) 0.2553(4) 0.031(2) Uiso 1 1 d . . .
H13F H 0.0591 0.0792 0.2770 0.037 Uiso 1 1 calc R . .
C135 C 0.1767(3) -0.0512(5) 0.1246(3) 0.027(2) Uiso 1 1 d . . .
C136 C 0.2077(3) -0.0961(5) 0.1498(4) 0.030(2) Uiso 1 1 d . . .
H13G H 0.2269 -0.0806 0.1782 0.035 Uiso 1 1 calc R . .
C137 C 0.2108(3) -0.1631(5) 0.1338(3) 0.031(2) Uiso 1 1 d . . .
H13H H 0.2324 -0.1932 0.1507 0.038 Uiso 1 1 calc R . .
C138 C 0.1826(3) -0.1859(6) 0.0936(4) 0.041(3) Uiso 1 1 d . . .
H13I H 0.1841 -0.2326 0.0834 0.049 Uiso 1 1 calc R . .
C139 C 0.1516(3) -0.1411(6) 0.0672(4) 0.041(3) Uiso 1 1 d . . .
H13J H 0.1326 -0.1567 0.0387 0.049 Uiso 1 1 calc R . .
C140 C 0.1488(3) -0.0745(6) 0.0830(4) 0.038(3) Uiso 1 1 d . . .
H14A H 0.1277 -0.0440 0.0654 0.045 Uiso 1 1 calc R . .
C141 C 0.2816(3) 0.2598(5) 0.1065(4) 0.032(3) Uiso 1 1 d . . .
C142 C 0.3217(3) 0.2301(6) 0.1203(4) 0.048(3) Uiso 1 1 d . . .
H14B H 0.3183 0.1787 0.1197 0.058 Uiso 1 1 calc R . .
H14C H 0.3347 0.2434 0.1535 0.058 Uiso 1 1 calc R . .
C143 C 0.3507(4) 0.2466(7) 0.0944(5) 0.066(4) Uiso 1 1 d . . .
H14D H 0.3778 0.2261 0.1024 0.079 Uiso 1 1 calc R . .
C144 C 0.3389(4) 0.2921(8) 0.0582(5) 0.074(4) Uiso 1 1 d . . .
H14E H 0.3583 0.3026 0.0409 0.089 Uiso 1 1 calc R . .
C145 C 0.3010(4) 0.3236(7) 0.0452(5) 0.060(4) Uiso 1 1 d . . .
H14F H 0.2940 0.3563 0.0200 0.073 Uiso 1 1 calc R . .
C146 C 0.2726(3) 0.3062(6) 0.0703(4) 0.041(3) Uiso 1 1 d . . .
H14G H 0.2458 0.3278 0.0617 0.049 Uiso 1 1 calc R . .
C147 C 0.1490(3) 0.4415(5) 0.2113(3) 0.019(2) Uiso 1 1 d . . .
C148 C 0.1176(3) 0.4806(5) 0.1818(3) 0.024(2) Uiso 1 1 d . . .
H14H H 0.1002 0.4594 0.1542 0.028 Uiso 1 1 calc R . .
C149 C 0.1105(3) 0.5491(5) 0.1911(3) 0.029(2) Uiso 1 1 d . . .
H14I H 0.0883 0.5742 0.1702 0.035 Uiso 1 1 calc R . .
C150 C 0.1349(3) 0.5806(6) 0.2297(3) 0.032(3) Uiso 1 1 d . . .
H15A H 0.1302 0.6283 0.2355 0.039 Uiso 1 1 calc R . .
C151 C 0.1669(3) 0.5443(5) 0.2611(4) 0.031(2) Uiso 1 1 d . . .
H15B H 0.1837 0.5663 0.2888 0.037 Uiso 1 1 calc R . .
C152 C 0.1738(3) 0.4751(5) 0.2512(3) 0.022(2) Uiso 1 1 d . . .
H15C H 0.1959 0.4501 0.2722 0.027 Uiso 1 1 calc R . .
C153 C 0.0959(4) 0.1465(6) 0.0704(4) 0.057(3) Uiso 1 1 d . . .
H15D H 0.0808 0.1563 0.0375 0.085 Uiso 1 1 calc R . .
H15E H 0.0758 0.1394 0.0886 0.085 Uiso 1 1 calc R . .
H15F H 0.1129 0.1044 0.0720 0.085 Uiso 1 1 calc R . .
C158 C 0.0972(2) 0.2749(4) 0.3614(3) 0.015(2) Uiso 1 1 d . . .
C159 C 0.1339(3) 0.2687(4) 0.3489(3) 0.016(2) Uiso 1 1 d . . .
C160 C 0.1411(2) 0.1929(5) 0.3451(3) 0.017(2) Uiso 1 1 d . . .
C161 C 0.1736(3) 0.1639(5) 0.3301(3) 0.017(2) Uiso 1 1 d . . .
C162 C 0.1755(3) 0.0943(5) 0.3167(3) 0.019(2) Uiso 1 1 d . . .
C163 C 0.2044(3) 0.0678(5) 0.2923(3) 0.018(2) Uiso 1 1 d . . .
H16A H 0.2264 0.0930 0.2851 0.021 Uiso 1 1 calc R . .
C164 C 0.1941(3) 0.0007(5) 0.2818(3) 0.018(2) Uiso 1 1 d . . .
H16B H 0.2071 -0.0296 0.2647 0.021 Uiso 1 1 calc R . .
C165 C 0.1601(2) -0.0175(4) 0.3007(3) 0.016(2) Uiso 1 1 d . . .
C166 C 0.1422(2) -0.0833(4) 0.2989(3) 0.015(2) Uiso 1 1 d . . .
C167 C 0.1101(3) -0.1004(5) 0.3196(3) 0.019(2) Uiso 1 1 d . . .
C168 C 0.0947(3) -0.1704(5) 0.3224(3) 0.023(2) Uiso 1 1 d . . .
H16C H 0.1025 -0.2115 0.3089 0.027 Uiso 1 1 calc R . .
C169 C 0.0667(3) -0.1658(5) 0.3486(3) 0.024(2) Uiso 1 1 d . . .
H16D H 0.0520 -0.2036 0.3573 0.029 Uiso 1 1 calc R . .
C170 C 0.0637(3) -0.0947(5) 0.3602(3) 0.023(2) Uiso 1 1 d . . .
C171 C 0.0373(3) -0.0666(5) 0.3862(3) 0.020(2) Uiso 1 1 d . . .
C172 C 0.0314(3) 0.0042(5) 0.3931(3) 0.025(2) Uiso 1 1 d . . .
C173 C -0.0009(3) 0.0310(5) 0.4116(3) 0.025(2) Uiso 1 1 d . . .
H17B H -0.0201 0.0044 0.4230 0.030 Uiso 1 1 calc R . .
C174 C 0.0012(3) 0.1007(5) 0.4097(3) 0.024(2) Uiso 1 1 d . . .
H17C H -0.0165 0.1328 0.4194 0.029 Uiso 1 1 calc R . .
C175 C 0.0350(3) 0.1181(5) 0.3902(3) 0.020(2) Uiso 1 1 d . . .
C176 C 0.0478(3) 0.1862(5) 0.3836(3) 0.018(2) Uiso 1 1 d . . .
C177 C 0.0877(3) 0.3482(5) 0.3644(3) 0.024(2) Uiso 1 1 d . . .
H17D H 0.0635 0.3685 0.3736 0.028 Uiso 1 1 calc R . .
C178 C 0.1209(3) 0.3857(4) 0.3536(3) 0.017(2) Uiso 1 1 d . . .
C179 C 0.1494(3) 0.3362(4) 0.3432(3) 0.017(2) Uiso 1 1 d . . .
H17E H 0.1753 0.3473 0.3339 0.020 Uiso 1 1 calc R . .
C180 C 0.1249(3) 0.4633(4) 0.3545(3) 0.020(2) Uiso 1 1 d . . .
H18B H 0.1415 0.4784 0.3858 0.031 Uiso 1 1 calc R . .
H18C H 0.0970 0.4845 0.3472 0.031 Uiso 1 1 calc R . .
H18D H 0.1388 0.4780 0.3309 0.031 Uiso 1 1 calc R . .
C181 C 0.2105(2) 0.2103(4) 0.3317(3) 0.0136(19) Uiso 1 1 d . . .
C182 C 0.2146(3) 0.2451(5) 0.2917(3) 0.021(2) Uiso 1 1 d . . .
H18E H 0.1939 0.2399 0.2624 0.026 Uiso 1 1 calc R . .
C183 C 0.2496(3) 0.2876(5) 0.2951(3) 0.020(2) Uiso 1 1 d . . .
H18F H 0.2530 0.3098 0.2678 0.024 Uiso 1 1 calc R . .
C184 C 0.2789(3) 0.2977(5) 0.3378(3) 0.023(2) Uiso 1 1 d . . .
H18G H 0.3019 0.3281 0.3400 0.027 Uiso 1 1 calc R . .
C185 C 0.2750(3) 0.2637(5) 0.3773(3) 0.020(2) Uiso 1 1 d . . .
H18H H 0.2956 0.2695 0.4065 0.024 Uiso 1 1 calc R . .
C186 C 0.2404(2) 0.2207(5) 0.3741(3) 0.019(2) Uiso 1 1 d . . .
H18I H 0.2375 0.1982 0.4016 0.022 Uiso 1 1 calc R . .
C187 C 0.1581(2) -0.1402(4) 0.2754(3) 0.015(2) Uiso 1 1 d . . .
C188 C 0.1989(3) -0.1679(4) 0.2941(3) 0.018(2) Uiso 1 1 d . . .
H18J H 0.2169 -0.1482 0.3219 0.021 Uiso 1 1 calc R . .
C189 C 0.2127(3) -0.2221(5) 0.2729(3) 0.024(2) Uiso 1 1 d . . .
H18K H 0.2402 -0.2398 0.2860 0.029 Uiso 1 1 calc R . .
C190 C 0.1873(3) -0.2516(5) 0.2326(3) 0.029(2) Uiso 1 1 d . . .
H19A H 0.1971 -0.2901 0.2184 0.035 Uiso 1 1 calc R . .
C191 C 0.1472(3) -0.2252(5) 0.2124(3) 0.027(2) Uiso 1 1 d . . .
H19B H 0.1299 -0.2440 0.1839 0.033 Uiso 1 1 calc R . .
C192 C 0.1333(3) -0.1711(5) 0.2350(3) 0.023(2) Uiso 1 1 d . . .
H19C H 0.1055 -0.1545 0.2223 0.027 Uiso 1 1 calc R . .
C193 C 0.0148(3) -0.1192(5) 0.4085(3) 0.021(2) Uiso 1 1 d . . .
C194 C 0.0312(3) -0.1369(6) 0.4551(4) 0.044(3) Uiso 1 1 d . . .
H19D H 0.0563 -0.1156 0.4732 0.053 Uiso 1 1 calc R . .
C195 C 0.0113(3) -0.1853(6) 0.4756(4) 0.048(3) Uiso 1 1 d . . .
H19E H 0.0229 -0.1987 0.5075 0.058 Uiso 1 1 calc R . .
C196 C -0.0263(3) -0.2144(6) 0.4488(4) 0.036(3) Uiso 1 1 d . . .
H19F H -0.0410 -0.2459 0.4631 0.043 Uiso 1 1 calc R . .
C197 C -0.0420(3) -0.1981(5) 0.4022(3) 0.030(2) Uiso 1 1 d . . .
H19G H -0.0670 -0.2196 0.3838 0.036 Uiso 1 1 calc R . .
C198 C -0.0212(3) -0.1502(5) 0.3827(4) 0.028(2) Uiso 1 1 d . . .
H19H H -0.0322 -0.1382 0.3504 0.033 Uiso 1 1 calc R . .
C199 C 0.0221(3) 0.2439(5) 0.3955(3) 0.019(2) Uiso 1 1 d . . .
C200 C -0.0178(3) 0.2581(5) 0.3659(3) 0.028(2) Uiso 1 1 d . . .
H20A H -0.0283 0.2325 0.3376 0.033 Uiso 1 1 calc R . .
C201 C -0.0425(3) 0.3108(5) 0.3784(4) 0.033(3) Uiso 1 1 d . . .
H20B H -0.0697 0.3203 0.3584 0.039 Uiso 1 1 calc R . .
C202 C -0.0276(3) 0.3479(5) 0.4188(3) 0.031(2) Uiso 1 1 d . . .
H20C H -0.0444 0.3827 0.4273 0.037 Uiso 1 1 calc R . .
C203 C 0.0119(3) 0.3350(5) 0.4472(3) 0.028(2) Uiso 1 1 d . . .
H20D H 0.0225 0.3617 0.4750 0.033 Uiso 1 1 calc R . .
C204 C 0.0368(3) 0.2833(5) 0.4358(3) 0.019(2) Uiso 1 1 d . . .
H20E H 0.0640 0.2750 0.4560 0.023 Uiso 1 1 calc R . .
C205 C 0.1910(4) 0.0624(7) 0.4377(5) 0.054(3) Uiso 1 1 d . . .
H20F H 0.2024 0.0753 0.4713 0.065 Uiso 1 1 calc R . .
H20G H 0.1908 0.1042 0.4181 0.065 Uiso 1 1 calc R . .
C206 C 0.2150(6) 0.0070(10) 0.4253(8) 0.130(7) Uiso 1 1 d . . .
H20H H 0.2442 0.0085 0.4456 0.156 Uiso 1 1 calc R . .
H20I H 0.2153 0.0120 0.3921 0.156 Uiso 1 1 calc R . .
C207 C 0.1938(7) -0.0640(13) 0.4324(9) 0.169(10) Uiso 1 1 d . . .
H20J H 0.2147 -0.0946 0.4537 0.203 Uiso 1 1 calc R . .
H20K H 0.1834 -0.0881 0.4017 0.203 Uiso 1 1 calc R . .
C208 C 0.1533(8) -0.0493(13) 0.4557(9) 0.184(11) Uiso 1 1 d . . .
H20L H 0.1613 -0.0481 0.4905 0.221 Uiso 1 1 calc R . .
H20M H 0.1286 -0.0796 0.4428 0.221 Uiso 1 1 calc R . .
O5 O 0.6168(6) 0.7580(11) 0.5286(8) 0.222(9) Uiso 1 1 d . . .
C209 C 0.5901(11) 0.749(2) 0.5662(14) 0.275(18) Uiso 1 1 d . . .
H20N H 0.6085 0.7358 0.5978 0.412 Uiso 1 1 d . . .
H20O H 0.5707 0.7077 0.5555 0.412 Uiso 1 1 d . . .
H20P H 0.5745 0.7893 0.5677 0.412 Uiso 1 1 d . . .
O6 O 0.1829(6) -0.1694(11) 0.5204(8) 0.219(8) Uiso 1 1 d . . .
C210 C 0.1599(11) -0.2037(19) 0.4733(13) 0.242(15) Uiso 1 1 d . . .
H21B H 0.1675 -0.1828 0.4484 0.364 Uiso 1 1 d . . .
H21C H 0.1283 -0.1917 0.4690 0.364 Uiso 1 1 d . . .
H21D H 0.1620 -0.2531 0.4753 0.364 Uiso 1 1 d . . .
O7 O 0.1253(4) -0.1201(8) 0.5510(5) 0.142(5) Uiso 1 1 d . . .
C211 C 0.1110(5) -0.1576(10) 0.5827(7) 0.100(6) Uiso 1 1 d . . .
H21E H 0.1291 -0.1505 0.6143 0.150 Uiso 1 1 d . . .
H21F H 0.1104 -0.2075 0.5744 0.150 Uiso 1 1 d . . .
H21G H 0.0824 -0.1425 0.5809 0.150 Uiso 1 1 d . . .
O8 O 0.3133(8) 1.0477(14) 0.0091(10) 0.267(11) Uiso 1 1 d . . .
C212 C 0.3481(8) 1.0876(14) 0.0329(9) 0.169(10) Uiso 1 1 d . . .
H21H H 0.3719 1.0571 0.0484 0.203 Uiso 1 1 calc R . .
H21I H 0.3413 1.1177 0.0570 0.203 Uiso 1 1 calc R . .
C213 C 0.3582(8) 1.1314(13) -0.0049(9) 0.171(10) Uiso 1 1 d . . .
H21J H 0.3879 1.1456 0.0046 0.205 Uiso 1 1 calc R . .
H21K H 0.3405 1.1738 -0.0115 0.205 Uiso 1 1 calc R . .
C214 C 0.3485(6) 1.0823(10) -0.0486(7) 0.116(6) Uiso 1 1 d . . .
H21L H 0.3430 1.1080 -0.0788 0.139 Uiso 1 1 calc R . .
H21M H 0.3703 1.0464 -0.0466 0.139 Uiso 1 1 calc R . .
C215 C 0.3107(9) 1.0544(16) -0.0398(11) 0.206(13) Uiso 1 1 d . . .
H21N H 0.2869 1.0854 -0.0548 0.247 Uiso 1 1 calc R . .
H21O H 0.3048 1.0079 -0.0548 0.247 Uiso 1 1 calc R . .
O9 O 0.1093(4) 0.3766(8) 0.0108(5) 0.142(5) Uiso 1 1 d . . .
C216 C 0.1437(5) 0.3807(9) 0.0613(6) 0.104(6) Uiso 1 1 d . . .
H21P H 0.1341 0.3547 0.0853 0.125 Uiso 1 1 calc R . .
H21Q H 0.1706 0.3607 0.0596 0.125 Uiso 1 1 calc R . .
C217 C 0.1482(6) 0.4529(10) 0.0728(7) 0.120(7) Uiso 1 1 d . . .
H21R H 0.1587 0.4595 0.1073 0.144 Uiso 1 1 calc R . .
H21S H 0.1679 0.4754 0.0577 0.144 Uiso 1 1 calc R . .
C218 C 0.1081(3) 0.4811(6) 0.0555(4) 0.048(3) Uiso 1 1 d . . .
H21T H 0.0934 0.4791 0.0803 0.057 Uiso 1 1 calc R . .
H21U H 0.1103 0.5307 0.0471 0.057 Uiso 1 1 calc R . .
C219 C 0.0858(4) 0.4453(7) 0.0171(5) 0.064(4) Uiso 1 1 d . . .
H21V H 0.0817 0.4749 -0.0113 0.076 Uiso 1 1 calc R . .
H21W H 0.0580 0.4334 0.0206 0.076 Uiso 1 1 calc R . .
O10 O 0.1556(3) 0.3062(5) 0.5126(3) 0.078(3) Uiso 1 1 d . . .
C220 C 0.1740(4) 0.2667(7) 0.4824(5) 0.061(4) Uiso 1 1 d . . .
H22A H 0.1831 0.2204 0.4965 0.074 Uiso 1 1 calc R . .
H22B H 0.1532 0.2593 0.4515 0.074 Uiso 1 1 calc R . .
C221 C 0.2094(4) 0.3047(7) 0.4764(5) 0.070(4) Uiso 1 1 d . . .
H22C H 0.2152 0.2921 0.4464 0.084 Uiso 1 1 calc R . .
H22D H 0.2347 0.2957 0.5027 0.084 Uiso 1 1 calc R . .
C222 C 0.1949(4) 0.3837(7) 0.4759(5) 0.072(4) Uiso 1 1 d . . .
H22E H 0.2173 0.4132 0.4960 0.087 Uiso 1 1 calc R . .
H22F H 0.1866 0.4029 0.4436 0.087 Uiso 1 1 calc R . .
C223 C 0.1571(4) 0.3781(7) 0.4962(5) 0.070(4) Uiso 1 1 d . . .
H22G H 0.1603 0.4112 0.5227 0.084 Uiso 1 1 calc R . .
H22H H 0.1309 0.3895 0.4716 0.084 Uiso 1 1 calc R . .
O11 O 0.0703(3) 0.5791(6) 0.4785(4) 0.095(3) Uiso 1 1 d . . .
C224 C 0.0351(4) 0.6224(8) 0.4515(5) 0.077(4) Uiso 1 1 d . . .
H22x H 0.0435 0.6531 0.4288 0.093 Uiso 1 1 calc R . .
H22y H 0.0233 0.6512 0.4725 0.093 Uiso 1 1 calc R . .
C225 C 0.0034(4) 0.5651(7) 0.4256(5) 0.076(4) Uiso 1 1 d . . .
H22z H -0.0111 0.5433 0.4470 0.091 Uiso 1 1 calc R . .
H22I H -0.0175 0.5844 0.3978 0.091 Uiso 1 1 calc R . .
C226 C 0.0325(4) 0.5137(7) 0.4114(5) 0.069(4) Uiso 1 1 d . . .
H22J H 0.0191 0.4674 0.4033 0.083 Uiso 1 1 calc R . .
H22K H 0.0419 0.5313 0.3847 0.083 Uiso 1 1 calc R . .
C227 C 0.0668(4) 0.5111(8) 0.4549(5) 0.075(4) Uiso 1 1 d . . .
H22L H 0.0613 0.4742 0.4758 0.090 Uiso 1 1 calc R . .
H22M H 0.0933 0.4999 0.4476 0.090 Uiso 1 1 calc R . .
O12 O 0.2816(6) 0.4973(11) 0.0339(7) 0.198(7) Uiso 1 1 d . . .
C228 C 0.3212(5) 0.5154(9) 0.0268(6) 0.092(5) Uiso 1 1 d . . .
H22Q H 0.3219 0.4992 -0.0047 0.110 Uiso 1 1 calc R . .
H22R H 0.3438 0.4912 0.0506 0.110 Uiso 1 1 calc R . .
C229 C 0.3286(5) 0.5898(8) 0.0304(6) 0.088(5) Uiso 1 1 d . . .
H22S H 0.3360 0.6069 0.0022 0.105 Uiso 1 1 calc R . .
H22T H 0.3520 0.6004 0.0585 0.105 Uiso 1 1 calc R . .
C230 C 0.2887(5) 0.6252(9) 0.0342(6) 0.095(5) Uiso 1 1 d . . .
H23B H 0.2708 0.6422 0.0036 0.114 Uiso 1 1 calc R . .
H23C H 0.2940 0.6629 0.0580 0.114 Uiso 1 1 calc R . .
C231 C 0.2713(6) 0.5531(10) 0.0520(7) 0.107(6) Uiso 1 1 d . . .
H23D H 0.2822 0.5501 0.0867 0.128 Uiso 1 1 calc R . .
H23E H 0.2405 0.5555 0.0440 0.128 Uiso 1 1 calc R . .
O13A O 0.4300 1.1572 0.5238 0.089 Uiso 0.50 1 d P A 1
C232 C 0.4709 1.1938 0.5285 0.157 Uiso 0.50 1 d P A 1
C233 C 0.4963 1.1821 0.5710 0.077 Uiso 1 1 d . . .
C234 C 0.4719 1.1333 0.5966 0.070 Uiso 1 1 d . A .
C235 C 0.4366 1.1093 0.5574 0.057 Uiso 1 1 d . . .
O13B O 0.4629 1.1077 0.5204 0.050 Uiso 0.50 1 d P A 2
C237 C 0.4983 1.1519 0.5392 0.050 Uiso 0.50 1 d P A 2

loop_
_atom_site_aniso_label
_atom_site_aniso_U_11
_atom_site_aniso_U_22
_atom_site_aniso_U_33
_atom_site_aniso_U_23
_atom_site_aniso_U_13
_atom_site_aniso_U_12
Fe1 0.0125(6) 0.0088(7) 0.0169(7) 0.0003(5) 0.0052(5) -0.0004(5)
Zn1 0.0180(5) 0.0084(5) 0.0203(6) 0.0008(5) 0.0089(4) -0.0006(4)
Zn2 0.0135(5) 0.0114(5) 0.0213(6) 0.0031(5) 0.0083(4) -0.0014(4)
Fe2 0.0124(6) 0.0092(7) 0.0195(7) -0.0008(6) 0.0056(5) -0.0009(5)
Zn3 0.0166(5) 0.0150(6) 0.0212(6) -0.0007(5) 0.0066(4) 0.0037(4)
Zn4 0.0137(5) 0.0127(6) 0.0243(6) 0.0018(5) 0.0072(4) -0.0039(4)

loop_
_atom_type_symbol
_atom_type_description
_atom_type_scat_dispersion_real
_atom_type_scat_dispersion_imag
_atom_type_scat_source
C C 0.0033 0.0016 'International Tables Vol C Tables 4.2.6.8 and 6.1.1.4'
H H 0.0000 0.0000 'International Tables Vol C Tables 4.2.6.8 and 6.1.1.4'
N N 0.0061 0.0033 'International Tables Vol C Tables 4.2.6.8 and 6.1.1.4'
Fe Fe 0.3463 0.8444 'International Tables Vol C Tables 4.2.6.8 and 6.1.1.4'
Zn Zn 0.2839 1.4301 'International Tables Vol C Tables 4.2.6.8 and 6.1.1.4'
O O 0.0106 0.0060 'International Tables Vol C Tables 4.2.6.8 and 6.1.1.4'

loop_
_geom_angle_atom_site_label_1
_geom_angle_atom_site_label_2
_geom_angle_atom_site_label_3
_geom_angle
_geom_angle_site_symmetry_1
_geom_angle_site_symmetry_3
_geom_angle_publ_flag
C74 Fe1 C21 103.4(4) . . ?
C74 Fe1 C75 41.8(3) . . ?
C21 Fe1 C75 121.2(3) . . ?
C74 Fe1 C22 115.9(4) . . ?
C21 Fe1 C22 40.4(3) . . ?
C75 Fe1 C22 103.5(3) . . ?
C74 Fe1 C73 40.6(3) . . ?
C21 Fe1 C73 117.5(3) . . ?
C75 Fe1 C73 70.0(3) . . ?
C22 Fe1 C73 150.9(3) . . ?
C74 Fe1 C23 151.7(3) . . ?
C21 Fe1 C23 69.1(3) . . ?
C75 Fe1 C23 117.4(3) . . ?
C22 Fe1 C23 41.0(3) . . ?
C73 Fe1 C23 166.9(3) . . ?
C74 Fe1 C2 125.1(3) . . ?
C21 Fe1 C2 41.2(3) . . ?
C75 Fe1 C2 160.8(3) . . ?
C22 Fe1 C2 67.7(3) . . ?
C73 Fe1 C2 109.0(3) . . ?
C23 Fe1 C2 67.9(3) . . ?
C74 Fe1 C55 67.8(3) . . ?
C21 Fe1 C55 160.0(3) . . ?
C75 Fe1 C55 40.4(3) . . ?
C22 Fe1 C55 125.7(3) . . ?
C73 Fe1 C55 68.2(3) . . ?
C23 Fe1 C55 109.7(3) . . ?
C2 Fe1 C55 158.3(3) . . ?
C74 Fe1 C54 67.4(3) . . ?
C21 Fe1 C54 154.6(3) . . ?
C75 Fe1 C54 68.7(3) . . ?
C22 Fe1 C54 165.0(3) . . ?
C73 Fe1 C54 40.2(3) . . ?
C23 Fe1 C54 130.1(3) . . ?
C2 Fe1 C54 123.7(3) . . ?
C55 Fe1 C54 40.3(3) . . ?
C74 Fe1 C3 163.5(3) . . ?
C21 Fe1 C3 67.8(3) . . ?
C75 Fe1 C3 154.7(3) . . ?
C22 Fe1 C3 67.2(3) . . ?
C73 Fe1 C3 129.6(3) . . ?
C23 Fe1 C3 40.1(3) . . ?
C2 Fe1 C3 39.3(3) . . ?
C55 Fe1 C3 125.0(3) . . ?
C54 Fe1 C3 114.3(3) . . ?
N2 Zn1 N4 166.2(3) . . ?
N2 Zn1 N3 89.4(3) . . ?
N4 Zn1 N3 88.4(3) . . ?
N2 Zn1 N1 89.7(3) . . ?
N4 Zn1 N1 89.2(3) . . ?
N3 Zn1 N1 166.2(3) . . ?
N2 Zn1 O1 96.7(2) . . ?
N4 Zn1 O1 97.1(3) . . ?
N3 Zn1 O1 95.2(2) . . ?
N1 Zn1 O1 98.6(2) . . ?
N6 Zn2 N8 165.5(3) . . ?
N6 Zn2 N7 89.1(3) . . ?
N8 Zn2 N7 89.3(3) . . ?
N6 Zn2 N5 88.9(3) . . ?
N8 Zn2 N5 88.7(3) . . ?
N7 Zn2 N5 164.0(3) . . ?
N6 Zn2 O2 100.9(3) . . ?
N8 Zn2 O2 93.7(2) . . ?
N7 Zn2 O2 96.7(3) . . ?
N5 Zn2 O2 99.3(3) . . ?
C49 O1 C52 107.2(7) . . ?
C49 O1 Zn1 118.9(5) . . ?
C52 O1 Zn1 119.2(6) . . ?
C104 O2 C101 104.3(7) . . ?
C104 O2 Zn2 117.8(6) . . ?
C101 O2 Zn2 118.2(6) . . ?
C1 N1 C4 109.9(7) . . ?
C1 N1 Zn1 125.1(5) . . ?
C4 N1 Zn1 125.0(5) . . ?
C9 N2 C6 106.1(7) . . ?
C9 N2 Zn1 126.7(5) . . ?
C6 N2 Zn1 126.7(5) . . ?
C14 N3 C11 105.2(7) . . ?
C14 N3 Zn1 127.7(6) . . ?
C11 N3 Zn1 125.0(5) . . ?
C19 N4 C16 106.4(7) . . ?
C19 N4 Zn1 126.2(6) . . ?
C16 N4 Zn1 127.0(6) . . ?
C53 N5 C56 109.0(7) . . ?
C53 N5 Zn2 124.2(5) . . ?
C56 N5 Zn2 126.6(5) . . ?
C58 N6 C61 107.6(7) . . ?
C58 N6 Zn2 127.5(6) . . ?
C61 N6 Zn2 124.7(6) . . ?
C66 N7 C63 107.5(7) . . ?
C66 N7 Zn2 126.2(5) . . ?
C63 N7 Zn2 125.2(6) . . ?
C71 N8 C68 106.9(6) . . ?
C71 N8 Zn2 125.7(6) . . ?
C68 N8 Zn2 126.7(5) . . ?
C20 C1 N1 126.1(8) . . ?
C20 C1 C2 125.8(8) . . ?
N1 C1 C2 108.1(7) . . ?
C3 C2 C21 108.2(7) . . ?
C3 C2 C1 106.9(7) . . ?
C21 C2 C1 144.9(8) . . ?
C3 C2 Fe1 71.1(5) . . ?
C21 C2 Fe1 68.3(5) . . ?
C1 C2 Fe1 126.1(6) . . ?
C2 C3 C23 109.6(7) . . ?
C2 C3 C4 107.1(7) . . ?
C23 C3 C4 143.2(8) . . ?
C2 C3 Fe1 69.6(5) . . ?
C23 C3 Fe1 69.1(5) . . ?
C4 C3 Fe1 127.4(6) . . ?
N1 C4 C5 126.3(8) . . ?
N1 C4 C3 108.0(7) . . ?
C5 C4 C3 125.5(7) . . ?
C4 C5 C6 125.5(7) . . ?
C4 C5 C25 116.5(7) . . ?
C6 C5 C25 117.9(7) . . ?
N2 C6 C5 125.8(7) . . ?
N2 C6 C7 109.1(7) . . ?
C5 C6 C7 125.0(7) . . ?
C8 C7 C6 107.2(8) . . ?
C7 C8 C9 108.1(8) . . ?
N2 C9 C10 126.3(8) . . ?
N2 C9 C8 109.4(7) . . ?
C10 C9 C8 124.3(8) . . ?
C9 C10 C11 124.8(8) . . ?
C9 C10 C31 118.7(8) . . ?
C11 C10 C31 116.5(7) . . ?
N3 C11 C10 125.3(8) . . ?
N3 C11 C12 109.0(7) . . ?
C10 C11 C12 125.7(8) . . ?
C13 C12 C11 107.7(8) . . ?
C12 C13 C14 107.3(7) . . ?
N3 C14 C13 110.7(7) . . ?
N3 C14 C15 123.3(8) . . ?
C13 C14 C15 126.0(8) . . ?
C16 C15 C14 125.8(8) . . ?
C16 C15 C37 119.0(8) . . ?
C14 C15 C37 115.2(7) . . ?
N4 C16 C15 125.8(8) . . ?
N4 C16 C17 109.6(7) . . ?
C15 C16 C17 124.6(8) . . ?
C18 C17 C16 106.9(8) . . ?
C17 C18 C19 108.0(9) . . ?
N4 C19 C20 124.8(8) . . ?
N4 C19 C18 109.0(8) . . ?
C20 C19 C18 126.0(8) . . ?
C1 C20 C19 127.0(8) . . ?
C1 C20 C43 117.1(7) . . ?
C19 C20 C43 115.8(7) . . ?
C22 C21 C2 106.8(8) . . ?
C22 C21 Fe1 70.2(5) . . ?
C2 C21 Fe1 70.5(5) . . ?
C21 C22 C23 109.3(7) . . ?
C21 C22 C24 126.5(8) . . ?
C23 C22 C24 124.1(8) . . ?
C21 C22 Fe1 69.4(5) . . ?
C23 C22 Fe1 70.0(5) . . ?
C24 C22 Fe1 126.3(6) . . ?
C3 C23 C22 106.0(7) . . ?
C3 C23 Fe1 70.8(5) . . ?
C22 C23 Fe1 68.9(5) . . ?
C26 C25 C30 119.2(8) . . ?
C26 C25 C5 119.6(8) . . ?
C30 C25 C5 121.1(7) . . ?
C25 C26 C27 120.1(9) . . ?
C28 C27 C26 120.1(10) . . ?
C27 C28 C29 119.9(10) . . ?
C30 C29 C28 120.3(10) . . ?
C29 C30 C25 120.4(9) . . ?
C36 C31 C32 118.0(8) . . ?
C36 C31 C10 122.3(8) . . ?
C32 C31 C10 119.7(8) . . ?
C33 C32 C31 120.7(9) . . ?
C34 C33 C32 120.1(10) . . ?
C35 C34 C33 119.6(11) . . ?
C34 C35 C36 121.1(10) . . ?
C35 C36 C31 120.6(9) . . ?
C38 C37 C42 117.8(8) . . ?
C38 C37 C15 122.0(8) . . ?
C42 C37 C15 120.2(8) . . ?
C37 C38 C39 121.3(9) . . ?
C40 C39 C38 120.6(10) . . ?
C39 C40 C41 120.9(10) . . ?
C40 C41 C42 120.0(10) . . ?
C37 C42 C41 119.2(9) . . ?
C48 C43 C44 119.6(9) . . ?
C48 C43 C20 119.6(8) . . ?
C44 C43 C20 120.8(8) . . ?
C43 C44 C45 120.8(9) . . ?
C46 C45 C44 119.5(9) . . ?
C45 C46 C47 120.2(10) . . ?
C46 C47 C48 119.5(10) . . ?
C43 C48 C47 120.4(9) . . ?
O1 C49 C50 105.3(8) . . ?
C51 C50 C49 102.0(10) . . ?
C52 C51 C50 108.9(12) . . ?
O1 C52 C51 106.3(10) . . ?
N5 C53 C72 125.8(8) . . ?
N5 C53 C54 109.3(7) . . ?
C72 C53 C54 124.9(8) . . ?
C73 C54 C55 108.6(7) . . ?
C73 C54 C53 144.7(8) . . ?
C55 C54 C53 106.6(7) . . ?
C73 C54 Fe1 69.1(5) . . ?
C55 C54 Fe1 69.6(5) . . ?
C53 C54 Fe1 123.1(6) . . ?
C75 C55 C54 109.1(7) . . ?
C75 C55 C56 144.8(8) . . ?
C54 C55 C56 106.1(7) . . ?
C75 C55 Fe1 68.6(5) . . ?
C54 C55 Fe1 70.1(5) . . ?
C56 C55 Fe1 125.1(6) . . ?
N5 C56 C57 124.1(8) . . ?
N5 C56 C55 108.8(7) . . ?
C57 C56 C55 127.0(8) . . ?
C58 C57 C56 126.8(8) . . ?
C58 C57 C77 117.1(7) . . ?
C56 C57 C77 116.0(7) . . ?
N6 C58 C57 125.9(7) . . ?
N6 C58 C59 109.8(7) . . ?
C57 C58 C59 124.3(8) . . ?
C60 C59 C58 106.1(8) . . ?
C59 C60 C61 109.4(8) . . ?
C62 C61 N6 125.9(8) . . ?
C62 C61 C60 126.9(8) . . ?
N6 C61 C60 107.1(8) . . ?
C61 C62 C63 126.3(8) . . ?
C61 C62 C83 117.0(8) . . ?
C63 C62 C83 116.7(8) . . ?
N7 C63 C62 124.7(8) . . ?
N7 C63 C64 109.4(7) . . ?
C62 C63 C64 125.8(8) . . ?
C65 C64 C63 107.0(8) . . ?
C64 C65 C66 108.1(8) . . ?
N7 C66 C67 125.9(8) . . ?
N7 C66 C65 108.1(7) . . ?
C67 C66 C65 125.9(8) . . ?
C68 C67 C66 126.2(8) . . ?
C68 C67 C89 118.7(7) . . ?
C66 C67 C89 115.1(7) . . ?
C67 C68 N8 125.3(7) . . ?
C67 C68 C69 125.7(8) . . ?
N8 C68 C69 108.8(7) . . ?
C70 C69 C68 106.7(8) . . ?
C69 C70 C71 107.7(8) . . ?
N8 C71 C72 125.0(7) . . ?
N8 C71 C70 109.9(7) . . ?
C72 C71 C70 125.0(8) . . ?
C53 C72 C71 125.4(8) . . ?
C53 C72 C95 116.1(7) . . ?
C71 C72 C95 118.4(7) . . ?
C74 C73 C54 106.8(7) . . ?
C74 C73 Fe1 68.7(5) . . ?
C54 C73 Fe1 70.7(5) . . ?
C73 C74 C75 109.7(8) . . ?
C73 C74 C76 126.3(8) . . ?
C75 C74 C76 124.0(8) . . ?
C73 C74 Fe1 70.6(5) . . ?
C75 C74 Fe1 69.4(5) . . ?
C76 C74 Fe1 127.2(7) . . ?
C55 C75 C74 105.6(7) . . ?
C55 C75 Fe1 71.0(5) . . ?
C74 C75 Fe1 68.8(5) . . ?
C82 C77 C78 117.9(9) . . ?
C82 C77 C57 121.1(8) . . ?
C78 C77 C57 120.9(8) . . ?
C77 C78 C79 122.3(10) . . ?
C78 C79 C80 118.5(11) . . ?
C81 C80 C79 120.5(10) . . ?
C80 C81 C82 119.4(10) . . ?
C77 C82 C81 121.4(9) . . ?
C88 C83 C84 118.8(9) . . ?
C88 C83 C62 122.2(9) . . ?
C84 C83 C62 118.9(8) . . ?
C83 C84 C85 120.8(11) . . ?
C86 C85 C84 118.9(12) . . ?
C87 C86 C85 120.1(12) . . ?
C86 C87 C88 119.6(11) . . ?
C83 C88 C87 121.8(10) . . ?
C90 C89 C94 118.3(8) . . ?
C90 C89 C67 119.9(8) . . ?
C94 C89 C67 121.7(8) . . ?
C89 C90 C91 121.2(9) . . ?
C92 C91 C90 118.8(9) . . ?
C93 C92 C91 120.9(9) . . ?
C94 C93 C92 119.7(9) . . ?
C93 C94 C89 121.1(8) . . ?
C100 C95 C96 118.8(8) . . ?
C100 C95 C72 123.3(8) . . ?
C96 C95 C72 117.8(7) . . ?
C95 C96 C97 121.1(9) . . ?
C98 C97 C96 118.9(9) . . ?
C99 C98 C97 120.2(9) . . ?
C98 C99 C100 120.2(9) . . ?
C95 C100 C99 120.6(8) . . ?
C102 C101 O2 107.5(10) . . ?
C101 C102 C103 105.6(10) . . ?
C104 C103 C102 103.3(10) . . ?
O2 C104 C103 105.8(10) . . ?
C177 Fe2 C158 41.7(3) . . ?
C177 Fe2 C126 103.0(4) . . ?
C158 Fe2 C126 125.2(3) . . ?
C177 Fe2 C178 41.0(3) . . ?
C158 Fe2 C178 68.4(3) . . ?
C126 Fe2 C178 115.6(3) . . ?
C177 Fe2 C125 120.1(4) . . ?
C158 Fe2 C125 160.1(3) . . ?
C126 Fe2 C125 41.1(3) . . ?
C178 Fe2 C125 102.7(3) . . ?
C177 Fe2 C127 117.3(3) . . ?
C158 Fe2 C127 109.2(3) . . ?
C126 Fe2 C127 40.3(3) . . ?
C178 Fe2 C127 150.8(3) . . ?
C125 Fe2 C127 69.4(3) . . ?
C177 Fe2 C106 158.9(4) . . ?
C158 Fe2 C106 158.9(3) . . ?
C126 Fe2 C106 67.7(3) . . ?
C178 Fe2 C106 124.2(3) . . ?
C125 Fe2 C106 40.5(3) . . ?
C127 Fe2 C106 68.7(3) . . ?
C177 Fe2 C159 68.4(4) . . ?
C158 Fe2 C159 39.3(3) . . ?
C126 Fe2 C159 163.4(3) . . ?
C178 Fe2 C159 67.8(3) . . ?
C125 Fe2 C159 155.5(3) . . ?
C127 Fe2 C159 129.8(3) . . ?
C106 Fe2 C159 125.1(3) . . ?
C177 Fe2 C179 69.1(3) . . ?
C158 Fe2 C179 67.6(3) . . ?
C126 Fe2 C179 151.8(3) . . ?
C178 Fe2 C179 40.9(3) . . ?
C125 Fe2 C179 118.0(3) . . ?
C127 Fe2 C179 167.3(3) . . ?
C106 Fe2 C179 109.6(3) . . ?
C159 Fe2 C179 40.1(3) . . ?
C177 Fe2 C107 155.9(3) . . ?
C158 Fe2 C107 125.2(3) . . ?
C126 Fe2 C107 66.9(3) . . ?
C178 Fe2 C107 162.9(3) . . ?
C125 Fe2 C107 67.5(3) . . ?
C127 Fe2 C107 40.9(3) . . ?
C106 Fe2 C107 39.5(3) . . ?
C159 Fe2 C107 115.1(3) . . ?
C179 Fe2 C107 130.0(3) . . ?
N12 Zn3 N10 165.9(3) . . ?
N12 Zn3 N11 89.3(3) . . ?
N10 Zn3 N11 89.4(3) . . ?
N12 Zn3 N9 88.6(3) . . ?
N10 Zn3 N9 89.6(3) . . ?
N11 Zn3 N9 167.0(3) . . ?
N12 Zn3 O3 98.9(3) . . ?
N10 Zn3 O3 95.1(3) . . ?
N11 Zn3 O3 90.6(2) . . ?
N9 Zn3 O3 102.4(2) . . ?
N14 Zn4 N16 163.7(3) . . ?
N14 Zn4 N15 88.7(3) . . ?
N16 Zn4 N15 88.6(3) . . ?
N14 Zn4 N13 88.7(3) . . ?
N16 Zn4 N13 89.0(3) . . ?
N15 Zn4 N13 162.2(3) . . ?
N14 Zn4 O4 98.3(2) . . ?
N16 Zn4 O4 98.0(3) . . ?
N15 Zn4 O4 99.5(3) . . ?
N13 Zn4 O4 98.3(3) . . ?
C153 O3 Zn3 116.7(6) . . ?
C205 O4 C208 109.5(10) . . ?
C205 O4 Zn4 118.4(6) . . ?
C208 O4 Zn4 118.8(9) . . ?
C105 N9 C108 109.2(7) . . ?
C105 N9 Zn3 125.7(5) . . ?
C108 N9 Zn3 124.8(5) . . ?
C110 N10 C113 106.7(7) . . ?
C110 N10 Zn3 126.1(6) . . ?
C113 N10 Zn3 125.9(5) . . ?
C115 N11 C118 106.9(7) . . ?
C115 N11 Zn3 124.2(6) . . ?
C118 N11 Zn3 125.7(6) . . ?
C123 N12 C120 106.5(7) . . ?
C123 N12 Zn3 127.2(5) . . ?
C120 N12 Zn3 126.0(6) . . ?
C160 N13 C157 111.6(7) . . ?
C160 N13 Zn4 123.2(6) . . ?
C157 N13 Zn4 125.1(6) . . ?
C162 N14 C165 106.4(6) . . ?
C162 N14 Zn4 125.7(6) . . ?
C165 N14 Zn4 126.9(5) . . ?
C167 N15 C170 106.2(7) . . ?
C167 N15 Zn4 127.4(6) . . ?
C170 N15 Zn4 125.4(6) . . ?
C172 N16 C175 105.9(7) . . ?
C172 N16 Zn4 126.0(6) . . ?
C175 N16 Zn4 127.6(6) . . ?
N13 C157 C176 127.0(8) . . ?
N13 C157 C158 106.2(7) . . ?
C176 C157 C158 126.8(8) . . ?
N9 C105 C124 125.4(8) . . ?
N9 C105 C106 109.2(7) . . ?
C124 C105 C106 125.5(8) . . ?
C107 C106 C125 109.2(7) . . ?
C107 C106 C105 105.3(7) . . ?
C125 C106 C105 145.3(8) . . ?
C107 C106 Fe2 71.7(5) . . ?
C125 C106 Fe2 69.5(5) . . ?
C105 C106 Fe2 127.1(6) . . ?
C106 C107 C108 108.5(7) . . ?
C106 C107 C127 108.7(7) . . ?
C108 C107 C127 142.8(8) . . ?
C106 C107 Fe2 68.8(5) . . ?
C108 C107 Fe2 127.9(6) . . ?
C127 C107 Fe2 68.0(5) . . ?
C109 C108 N9 125.1(8) . . ?
C109 C108 C107 126.9(7) . . ?
N9 C108 C107 107.8(7) . . ?
C108 C109 C110 126.4(8) . . ?
C108 C109 C129 115.6(7) . . ?
C110 C109 C129 117.8(7) . . ?
N10 C110 C109 126.2(8) . . ?
N10 C110 C111 110.0(7) . . ?
C109 C110 C111 123.8(8) . . ?
C112 C111 C110 105.8(8) . . ?
C111 C112 C113 108.5(9) . . ?
N10 C113 C114 125.8(8) . . ?
N10 C113 C112 108.9(7) . . ?
C114 C113 C112 125.3(9) . . ?
C115 C114 C113 125.3(9) . . ?
C115 C114 C135 117.8(8) . . ?
C113 C114 C135 116.7(8) . . ?
N11 C115 C114 126.8(8) . . ?
N11 C115 C116 108.2(8) . . ?
C114 C115 C116 125.0(9) . . ?
C117 C116 C115 108.0(9) . . ?
C116 C117 C118 107.8(9) . . ?
N11 C118 C119 124.4(8) . . ?
N11 C118 C117 109.1(8) . . ?
C119 C118 C117 126.5(8) . . ?
C120 C119 C118 126.3(8) . . ?
C120 C119 C141 117.1(8) . . ?
C118 C119 C141 116.5(8) . . ?
C119 C120 N12 125.1(8) . . ?
C119 C120 C121 126.2(8) . . ?
N12 C120 C121 108.6(8) . . ?
C122 C121 C120 107.7(8) . . ?
C121 C122 C123 107.8(9) . . ?
N12 C123 C124 126.2(8) . . ?
N12 C123 C122 109.3(7) . . ?
C124 C123 C122 124.5(8) . . ?
C105 C124 C123 125.9(8) . . ?
C105 C124 C147 116.1(7) . . ?
C123 C124 C147 118.0(8) . . ?
C106 C125 C126 106.0(7) . . ?
C106 C125 Fe2 70.0(5) . . ?
C126 C125 Fe2 69.1(5) . . ?
C127 C126 C125 110.4(7) . . ?
C127 C126 C128 124.6(8) . . ?
C125 C126 C128 125.0(8) . . ?
C127 C126 Fe2 70.3(5) . . ?
C125 C126 Fe2 69.8(5) . . ?
C128 C126 Fe2 126.8(6) . . ?
C126 C127 C107 105.6(7) . . ?
C126 C127 Fe2 69.4(5) . . ?
C107 C127 Fe2 71.1(5) . . ?
C130 C129 C134 119.0(8) . . ?
C130 C129 C109 119.1(8) . . ?
C134 C129 C109 121.9(8) . . ?
C129 C130 C131 120.0(9) . . ?
C132 C131 C130 120.1(10) . . ?
C133 C132 C131 119.9(10) . . ?
C132 C133 C134 120.2(10) . . ?
C129 C134 C133 120.8(9) . . ?
C140 C135 C136 119.2(9) . . ?
C140 C135 C114 120.5(9) . . ?
C136 C135 C114 120.3(9) . . ?
C137 C136 C135 120.3(10) . . ?
C138 C137 C136 119.9(10) . . ?
C137 C138 C139 120.6(11) . . ?
C140 C139 C138 119.4(11) . . ?
C139 C140 C135 120.5(10) . . ?
C146 C141 C142 118.6(10) . . ?
C146 C141 C119 120.1(9) . . ?
C142 C141 C119 121.2(10) . . ?
C141 C142 C143 119.0(11) . . ?
C144 C143 C142 118.6(13) . . ?
C143 C144 C145 123.5(14) . . ?
C144 C145 C146 117.4(13) . . ?
C141 C146 C145 122.7(11) . . ?
C148 C147 C152 116.7(8) . . ?
C148 C147 C124 121.0(8) . . ?
C152 C147 C124 122.3(8) . . ?
C149 C148 C147 122.2(9) . . ?
C150 C149 C148 120.1(10) . . ?
C149 C150 C151 120.8(10) . . ?
C150 C151 C152 118.5(10) . . ?
C151 C152 C147 121.7(9) . . ?
C159 C158 C177 109.0(7) . . ?
C159 C158 C157 108.0(7) . . ?
C177 C158 C157 143.0(8) . . ?
C159 C158 Fe2 71.4(5) . . ?
C177 C158 Fe2 68.6(5) . . ?
C157 C158 Fe2 126.0(6) . . ?
C158 C159 C179 109.4(7) . . ?
C158 C159 C160 106.3(7) . . ?
C179 C159 C160 144.3(8) . . ?
C158 C159 Fe2 69.3(5) . . ?
C179 C159 Fe2 69.9(5) . . ?
C160 C159 Fe2 123.0(6) . . ?
N13 C160 C161 127.4(8) . . ?
N13 C160 C159 107.7(7) . . ?
C161 C160 C159 124.8(8) . . ?
C160 C161 C162 124.9(8) . . ?
C160 C161 C181 117.1(8) . . ?
C162 C161 C181 117.9(7) . . ?
N14 C162 C161 125.4(8) . . ?
N14 C162 C163 109.8(8) . . ?
C161 C162 C163 124.6(8) . . ?
C164 C163 C162 106.9(8) . . ?
C163 C164 C165 108.5(8) . . ?
C166 C165 N14 126.2(7) . . ?
C166 C165 C164 125.6(8) . . ?
N14 C165 C164 108.2(7) . . ?
C165 C166 C167 124.3(8) . . ?
C165 C166 C187 118.7(7) . . ?
C167 C166 C187 117.0(7) . . ?
N15 C167 C166 125.8(8) . . ?
N15 C167 C168 109.9(7) . . ?
C166 C167 C168 124.3(8) . . ?
C169 C168 C167 106.3(8) . . ?
C168 C169 C170 107.8(8) . . ?
N15 C170 C169 109.8(8) . . ?
N15 C170 C171 123.9(8) . . ?
C169 C170 C171 126.2(8) . . ?
C172 C171 C170 125.3(8) . . ?
C172 C171 C193 118.5(8) . . ?
C170 C171 C193 116.1(8) . . ?
N16 C172 C171 125.6(8) . . ?
N16 C172 C173 110.5(8) . . ?
C171 C172 C173 123.8(9) . . ?
C174 C173 C172 106.7(9) . . ?
C173 C174 C175 107.7(8) . . ?
N16 C175 C176 125.7(8) . . ?
N16 C175 C174 109.2(8) . . ?
C176 C175 C174 125.0(8) . . ?
C157 C176 C175 125.4(8) . . ?
C157 C176 C199 118.8(8) . . ?
C175 C176 C199 115.8(7) . . ?
C178 C177 C158 106.2(8) . . ?
C178 C177 Fe2 70.2(5) . . ?
C158 C177 Fe2 69.8(5) . . ?
C177 C178 C179 108.5(8) . . ?
C177 C178 C180 124.7(8) . . ?
C179 C178 C180 126.8(8) . . ?
C177 C178 Fe2 68.8(5) . . ?
C179 C178 Fe2 70.4(5) . . ?
C180 C178 Fe2 127.6(6) . . ?
C159 C179 C178 106.9(7) . . ?
C159 C179 Fe2 70.0(5) . . ?
C178 C179 Fe2 68.7(5) . . ?
C186 C181 C182 119.0(8) . . ?
C186 C181 C161 119.2(8) . . ?
C182 C181 C161 121.8(8) . . ?
C181 C182 C183 119.5(8) . . ?
C184 C183 C182 120.6(9) . . ?
C185 C184 C183 120.1(9) . . ?
C184 C185 C186 119.7(8) . . ?
C181 C186 C185 121.1(8) . . ?
C192 C187 C188 117.0(8) . . ?
C192 C187 C166 121.1(8) . . ?
C188 C187 C166 121.8(8) . . ?
C189 C188 C187 121.2(8) . . ?
C188 C189 C190 120.5(9) . . ?
C189 C190 C191 120.3(9) . . ?
C192 C191 C190 118.4(9) . . ?
C191 C192 C187 122.5(9) . . ?
C198 C193 C194 119.6(9) . . ?
C198 C193 C171 120.8(9) . . ?
C194 C193 C171 119.5(8) . . ?
C193 C194 C195 120.1(11) . . ?
C194 C195 C196 119.0(11) . . ?
C197 C196 C195 120.9(10) . . ?
C196 C197 C198 118.7(10) . . ?
C193 C198 C197 121.6(10) . . ?
C204 C199 C200 118.6(8) . . ?
C204 C199 C176 121.2(8) . . ?
C200 C199 C176 120.2(8) . . ?
C199 C200 C201 119.8(9) . . ?
C202 C201 C200 120.4(10) . . ?
C201 C202 C203 119.8(10) . . ?
C202 C203 C204 121.0(10) . . ?
C199 C204 C203 120.5(8) . . ?
O4 C205 C206 103.7(12) . . ?
C205 C206 C207 107.6(16) . . ?
C206 C207 C208 110.3(19) . . ?
C207 C208 O4 85.3(14) . . ?
C212 O8 C215 105(3) . . ?
O8 C212 C213 105(2) . . ?
C212 C213 C214 104(2) . . ?
C215 C214 C213 93.4(19) . . ?
O8 C215 C214 114(3) . . ?
C219 O9 C216 95.6(12) . . ?
C217 C216 O9 105.6(15) . . ?
C218 C217 C216 105.3(16) . . ?
C219 C218 C217 110.7(13) . . ?
C218 C219 O9 110.4(12) . . ?
C220 O10 C223 103.2(10) . . ?
C221 C220 O10 108.7(11) . . ?
C220 C221 C222 103.1(11) . . ?
C223 C222 C221 102.1(11) . . ?
O10 C223 C222 107.6(11) . . ?
C227 O11 C224 107.1(11) . . ?
O11 C224 C225 101.3(11) . . ?
C226 C225 C224 101.3(11) . . ?
C227 C226 C225 100.4(12) . . ?
O11 C227 C226 109.1(12) . . ?
C231 O12 C228 102.9(18) . . ?
O12 C228 C229 112.0(15) . . ?
C228 C229 C230 108.0(14) . . ?
C229 C230 C231 92.5(13) . . ?
O12 C231 C230 113.9(17) . . ?
C235 O13A C232 107.3 . . ?
C233 C232 O13A 109.2 . . ?
C237 C233 C234 105.0 . . ?
C232 C233 C234 106.3 . . ?
C235 C234 C233 102.3 . . ?
O13A C235 C234 107.6 . . ?
C237 O13B C235 105.9 . . ?
C233 C237 O13B 113.1 . . ?

loop_
_geom_bond_atom_site_label_1
_geom_bond_atom_site_label_2
_geom_bond_distance
_geom_bond_site_symmetry_2
_geom_bond_publ_flag
Fe1 C74 2.039(9) . ?
Fe1 C21 2.040(9) . ?
Fe1 C75 2.047(9) . ?
Fe1 C22 2.051(9) . ?
Fe1 C73 2.064(8) . ?
Fe1 C23 2.066(8) . ?
Fe1 C2 2.069(9) . ?
Fe1 C55 2.080(8) . ?
Fe1 C54 2.086(8) . ?
Fe1 C3 2.089(8) . ?
Zn1 N2 2.038(7) . ?
Zn1 N4 2.068(7) . ?
Zn1 N3 2.066(7) . ?
Zn1 N1 2.104(6) . ?
Zn1 O1 2.208(6) . ?
Zn2 N6 2.050(7) . ?
Zn2 N8 2.056(6) . ?
Zn2 N7 2.074(7) . ?
Zn2 N5 2.092(7) . ?
Zn2 O2 2.152(6) . ?
O1 C49 1.442(11) . ?
O1 C52 1.449(12) . ?
O2 C104 1.440(12) . ?
O2 C101 1.471(12) . ?
N1 C1 1.373(11) . ?
N1 C4 1.388(10) . ?
N2 C9 1.372(11) . ?
N2 C6 1.395(10) . ?
N3 C14 1.391(10) . ?
N3 C11 1.392(11) . ?
N4 C19 1.369(11) . ?
N4 C16 1.379(10) . ?
N5 C53 1.376(10) . ?
N5 C56 1.397(10) . ?
N6 C58 1.366(11) . ?
N6 C61 1.401(11) . ?
N7 C66 1.363(10) . ?
N7 C63 1.361(11) . ?
N8 C71 1.360(10) . ?
N8 C68 1.392(11) . ?
C1 C20 1.366(11) . ?
C1 C2 1.479(11) . ?
C2 C3 1.398(12) . ?
C2 C21 1.445(12) . ?
C3 C23 1.426(11) . ?
C3 C4 1.468(12) . ?
C4 C5 1.396(12) . ?
C5 C6 1.402(11) . ?
C5 C25 1.495(11) . ?
C6 C7 1.434(12) . ?
C7 C8 1.343(12) . ?
C8 C9 1.432(12) . ?
C9 C10 1.396(12) . ?
C10 C11 1.414(12) . ?
C10 C31 1.484(12) . ?
C11 C12 1.434(11) . ?
C12 C13 1.355(12) . ?
C13 C14 1.407(12) . ?
C14 C15 1.420(12) . ?
C15 C16 1.408(12) . ?
C15 C37 1.490(12) . ?
C16 C17 1.420(12) . ?
C17 C18 1.347(12) . ?
C18 C19 1.426(12) . ?
C19 C20 1.427(12) . ?
C20 C43 1.519(12) . ?
C21 C22 1.412(11) . ?
C22 C23 1.442(12) . ?
C22 C24 1.511(12) . ?
C25 C26 1.361(12) . ?
C25 C30 1.399(12) . ?
C26 C27 1.414(13) . ?
C27 C28 1.360(14) . ?
C28 C29 1.381(13) . ?
C29 C30 1.375(12) . ?
C31 C36 1.394(12) . ?
C31 C32 1.411(13) . ?
C32 C33 1.394(14) . ?
C33 C34 1.382(14) . ?
C34 C35 1.378(14) . ?
C35 C36 1.384(13) . ?
C37 C38 1.377(12) . ?
C37 C42 1.414(12) . ?
C38 C39 1.380(13) . ?
C39 C40 1.352(14) . ?
C40 C41 1.350(13) . ?
C41 C42 1.418(12) . ?
C43 C48 1.373(12) . ?
C43 C44 1.375(12) . ?
C44 C45 1.391(13) . ?
C45 C46 1.376(13) . ?
C46 C47 1.386(13) . ?
C47 C48 1.394(13) . ?
C49 C50 1.509(14) . ?
C50 C51 1.499(18) . ?
C51 C52 1.452(17) . ?
C53 C72 1.391(11) . ?
C53 C54 1.456(12) . ?
C54 C73 1.426(12) . ?
C54 C55 1.436(11) . ?
C55 C75 1.426(12) . ?
C55 C56 1.459(12) . ?
C56 C57 1.400(11) . ?
C57 C58 1.392(12) . ?
C57 C77 1.511(12) . ?
C58 C59 1.446(11) . ?
C59 C60 1.354(12) . ?
C60 C61 1.439(12) . ?
C61 C62 1.362(12) . ?
C62 C63 1.418(12) . ?
C62 C83 1.505(12) . ?
C63 C64 1.438(12) . ?
C64 C65 1.327(12) . ?
C65 C66 1.449(12) . ?
C66 C67 1.407(11) . ?
C67 C68 1.379(12) . ?
C67 C89 1.515(12) . ?
C68 C69 1.457(11) . ?
C69 C70 1.353(12) . ?
C70 C71 1.444(11) . ?
C71 C72 1.410(12) . ?
C72 C95 1.501(11) . ?
C73 C74 1.425(12) . ?
C74 C75 1.457(12) . ?
C74 C76 1.509(12) . ?
C77 C82 1.369(12) . ?
C77 C78 1.374(13) . ?
C78 C79 1.381(14) . ?
C79 C80 1.393(14) . ?
C80 C81 1.359(14) . ?
C81 C82 1.399(13) . ?
C83 C88 1.350(13) . ?
C83 C84 1.381(14) . ?
C84 C85 1.414(15) . ?
C85 C86 1.377(15) . ?
C86 C87 1.374(15) . ?
C87 C88 1.396(14) . ?
C89 C90 1.367(12) . ?
C89 C94 1.415(12) . ?
C90 C91 1.390(13) . ?
C91 C92 1.381(12) . ?
C92 C93 1.381(13) . ?
C93 C94 1.348(12) . ?
C95 C100 1.382(12) . ?
C95 C96 1.388(12) . ?
C96 C97 1.397(12) . ?
C97 C98 1.384(12) . ?
C98 C99 1.384(12) . ?
C99 C100 1.384(12) . ?
C101 C102 1.447(16) . ?
C102 C103 1.557(17) . ?
C103 C104 1.484(16) . ?
Fe2 C177 2.026(9) . ?
Fe2 C158 2.042(9) . ?
Fe2 C126 2.045(8) . ?
Fe2 C178 2.045(9) . ?
Fe2 C125 2.055(9) . ?
Fe2 C127 2.058(8) . ?
Fe2 C106 2.061(9) . ?
Fe2 C159 2.069(9) . ?
Fe2 C179 2.068(8) . ?
Fe2 C107 2.099(8) . ?
Zn3 N12 2.052(7) . ?
Zn3 N10 2.052(7) . ?
Zn3 N11 2.078(7) . ?
Zn3 N9 2.106(7) . ?
Zn3 O3 2.212(6) . ?
Zn4 N14 2.042(7) . ?
Zn4 N16 2.047(7) . ?
Zn4 N15 2.063(7) . ?
Zn4 N13 2.117(7) . ?
Zn4 O4 2.170(6) . ?
O3 C153 1.445(13) . ?
O4 C205 1.427(12) . ?
O4 C208 1.76(3) . ?
N9 C105 1.374(11) . ?
N9 C108 1.400(10) . ?
N10 C110 1.370(10) . ?
N10 C113 1.368(11) . ?
N11 C115 1.362(11) . ?
N11 C118 1.383(11) . ?
N12 C123 1.350(11) . ?
N12 C120 1.411(11) . ?
N13 C160 1.361(10) . ?
N13 C157 1.367(11) . ?
N14 C162 1.374(11) . ?
N14 C165 1.400(11) . ?
N15 C167 1.373(11) . ?
N15 C170 1.392(11) . ?
N16 C172 1.366(11) . ?
N16 C175 1.375(11) . ?
C157 C176 1.396(11) . ?
C157 C158 1.484(12) . ?
C105 C124 1.385(12) . ?
C105 C106 1.485(11) . ?
C106 C107 1.407(12) . ?
C106 C125 1.426(12) . ?
C107 C108 1.456(12) . ?
C107 C127 1.453(11) . ?
C108 C109 1.395(12) . ?
C109 C110 1.402(12) . ?
C109 C129 1.516(11) . ?
C110 C111 1.449(12) . ?
C111 C112 1.346(12) . ?
C112 C113 1.438(12) . ?
C113 C114 1.401(12) . ?
C114 C115 1.389(12) . ?
C114 C135 1.511(13) . ?
C115 C116 1.449(12) . ?
C116 C117 1.324(13) . ?
C117 C118 1.419(13) . ?
C118 C119 1.410(13) . ?
C119 C120 1.404(13) . ?
C119 C141 1.505(13) . ?
C120 C121 1.428(13) . ?
C121 C122 1.333(12) . ?
C122 C123 1.453(12) . ?
C123 C124 1.408(11) . ?
C124 C147 1.500(12) . ?
C125 C126 1.438(11) . ?
C126 C127 1.414(12) . ?
C126 C128 1.533(11) . ?
C129 C130 1.374(12) . ?
C129 C134 1.382(12) . ?
C130 C131 1.410(13) . ?
C131 C132 1.380(14) . ?
C132 C133 1.359(14) . ?
C133 C134 1.400(13) . ?
C135 C140 1.392(14) . ?
C135 C136 1.389(13) . ?
C136 C137 1.381(13) . ?
C137 C138 1.363(14) . ?
C138 C139 1.400(14) . ?
C139 C140 1.369(14) . ?
C141 C146 1.359(14) . ?
C141 C142 1.403(14) . ?
C142 C143 1.430(16) . ?
C143 C144 1.351(18) . ?
C144 C145 1.355(17) . ?
C145 C146 1.399(15) . ?
C147 C148 1.382(12) . ?
C147 C152 1.394(12) . ?
C148 C149 1.374(13) . ?
C149 C150 1.346(13) . ?
C150 C151 1.388(13) . ?
C151 C152 1.390(13) . ?
C158 C159 1.381(11) . ?
C158 C177 1.447(12) . ?
C159 C179 1.419(12) . ?
C159 C160 1.480(12) . ?
C160 C161 1.394(11) . ?
C161 C162 1.398(12) . ?
C161 C181 1.507(11) . ?
C162 C163 1.446(12) . ?
C163 C164 1.343(12) . ?
C164 C165 1.442(11) . ?
C165 C166 1.389(12) . ?
C166 C167 1.411(11) . ?
C166 C187 1.471(12) . ?
C167 C168 1.446(12) . ?
C168 C169 1.372(12) . ?
C169 C170 1.416(13) . ?
C170 C171 1.428(12) . ?
C171 C172 1.392(13) . ?
C171 C193 1.514(12) . ?
C172 C173 1.434(12) . ?
C173 C174 1.338(13) . ?
C174 C175 1.442(12) . ?
C175 C176 1.402(12) . ?
C176 C199 1.498(12) . ?
C177 C178 1.427(12) . ?
C178 C179 1.436(12) . ?
C178 C180 1.490(12) . ?
C181 C186 1.380(12) . ?
C181 C182 1.397(12) . ?
C182 C183 1.402(12) . ?
C183 C184 1.376(12) . ?
C184 C185 1.375(12) . ?
C185 C186 1.397(12) . ?
C187 C192 1.381(12) . ?
C187 C188 1.418(11) . ?
C188 C189 1.358(12) . ?
C189 C190 1.376(13) . ?
C190 C191 1.397(13) . ?
C191 C192 1.383(13) . ?
C193 C198 1.362(12) . ?
C193 C194 1.377(14) . ?
C194 C195 1.376(15) . ?
C195 C196 1.395(14) . ?
C196 C197 1.365(14) . ?
C197 C198 1.373(13) . ?
C199 C204 1.381(12) . ?
C199 C200 1.398(12) . ?
C200 C201 1.416(13) . ?
C201 C202 1.359(13) . ?
C202 C203 1.370(13) . ?
C203 C204 1.391(12) . ?
C205 C206 1.43(2) . ?
C206 C207 1.57(3) . ?
C207 C208 1.70(3) . ?
O5 C209 1.62(4) . ?
O6 C210 1.54(4) . ?
O7 C211 1.37(2) . ?
O8 C212 1.40(3) . ?
O8 C215 1.43(3) . ?
C212 C213 1.51(3) . ?
C213 C214 1.56(3) . ?
C214 C215 1.46(3) . ?
O9 C219 1.567(18) . ?
O9 C216 1.61(2) . ?
C216 C217 1.42(2) . ?
C217 C218 1.397(19) . ?
C218 C219 1.358(16) . ?
O10 C220 1.434(14) . ?
O10 C223 1.466(15) . ?
C220 C221 1.439(16) . ?
C221 C222 1.586(18) . ?
C222 C223 1.545(17) . ?
O11 C227 1.467(16) . ?
O11 C224 1.477(16) . ?
C224 C225 1.564(18) . ?
C225 C226 1.520(17) . ?
C226 C227 1.463(18) . ?
O12 C231 1.28(2) . ?
O12 C228 1.43(2) . ?
C228 C229 1.44(2) . ?
C229 C230 1.524(19) . ?
C230 C231 1.64(2) . ?
O13A C235 1.3262 . ?
O13A C232 1.5032 . ?
C232 C233 1.3229 . ?
C233 C237 1.1228 . ?
C233 C234 1.5663 . ?
C234 C235 1.4718 . ?
C235 O13B 1.5838 . ?
O13B C237 1.4314 . ?
